data_7044998
loop_
_publ_author_name
'Shi, Lin'
'Gao, Xiao-Mei'
'Liu, Ting-Yu'
'Huang, Xiao-Hui'
'Gong, Zhi-Hui'
'Chen, Yi-Ping'
'Sun, Yan-Qiong'

_publ_section_title
;
 Two novel Dawson-like tungstoantimonates with difunctional photocatalytic
 and magnetic properties.
;
_journal_issue 4
_journal_name_full 'Dalton transactions (Cambridge, England : 2003)'
_journal_page_first 1347
_journal_page_last 1354
_journal_paper_doi 10.1039/c7dt03708b
_journal_volume 47
_journal_year 2018
_chemical_formula_moiety 'O60 Sb2 W18, 3(C36 H24 N6 Ni), 7(H2 O)'
_chemical_formula_sum 'C108 H86 N18 Ni3 O67 Sb2 W18'
_chemical_formula_weight 6436.88
_space_group_crystal_system monoclinic
_space_group_IT_number 14
_space_group_name_Hall '-P 2ybc'
_space_group_name_H-M_alt 'P 1 21/c 1'
_symmetry_space_group_name_Hall '-P 2ybc'
_symmetry_space_group_name_H-M 'P 1 21/c 1'
_atom_sites_solution_hydrogens geom
_atom_sites_solution_primary direct
_atom_sites_solution_secondary difmap
_audit_creation_date 2016-06-15
_audit_creation_method
;
Olex2 1.2
(compiled 2016.02.19 svn.r3266 for OlexSys, GUI svn.r5155)
;
_audit_update_record
;
2016-06-15 deposited with the CCDC.
2017-12-04 downloaded from the CCDC.
;
_cell_angle_alpha 90.00
_cell_angle_beta 91.3890(10)
_cell_angle_gamma 90.00
_cell_formula_units_Z 4
_cell_length_a 13.8933(12)
_cell_length_b 33.825(3)
_cell_length_c 30.729(3)
_cell_measurement_reflns_used 9953
_cell_measurement_temperature 293(2)
_cell_measurement_theta_max 27.52
_cell_measurement_theta_min 2.24
_cell_volume 14437(2)
_computing_molecular_graphics 'Olex2 (Dolomanov et al., 2009)'
_computing_publication_material 'Olex2 (Dolomanov et al., 2009)'
_computing_structure_refinement 'XH (Sheldrick, 2008)'
_computing_structure_solution 'SHELXS-97 (Sheldrick, 1990)'
_diffrn_ambient_temperature 293(2)
_diffrn_measured_fraction_theta_full 0.979
_diffrn_measured_fraction_theta_max 0.979
_diffrn_measurement_device_type 'CCD area detector'
_diffrn_measurement_method 'phi and omega scans'
_diffrn_radiation_monochromator graphite
_diffrn_radiation_type MoK\a
_diffrn_radiation_wavelength 0.71000
_diffrn_reflns_av_R_equivalents 0.0479
_diffrn_reflns_av_unetI/netI 0.0679
_diffrn_reflns_limit_h_max 17
_diffrn_reflns_limit_h_min -17
_diffrn_reflns_limit_k_max 33
_diffrn_reflns_limit_k_min -41
_diffrn_reflns_limit_l_max 33
_diffrn_reflns_limit_l_min -37
_diffrn_reflns_number 66852
_diffrn_reflns_theta_full 26.00
_diffrn_reflns_theta_max 26.00
_diffrn_reflns_theta_min 1.45
_diffrn_source 'fine-focus sealed tube'
_exptl_absorpt_coefficient_mu 15.117
_exptl_absorpt_correction_type none
_exptl_crystal_colour Orange
_exptl_crystal_density_diffrn 2.962
_exptl_crystal_density_method 'not measured'
_exptl_crystal_description Block
_exptl_crystal_F_000 11656
_platon_squeeze_details
;
;
_refine_diff_density_max 4.586
_refine_diff_density_min -9.771
_refine_diff_density_rms 0.435
_refine_ls_extinction_method none
_refine_ls_goodness_of_fit_ref 1.033
_refine_ls_hydrogen_treatment constr
_refine_ls_matrix_type full
_refine_ls_number_parameters 1936
_refine_ls_number_reflns 27860
_refine_ls_number_restraints 0
_refine_ls_restrained_S_all 1.033
_refine_ls_R_factor_all 0.1030
_refine_ls_R_factor_gt 0.0679
_refine_ls_shift/su_max 0.000
_refine_ls_shift/su_mean 0.000
_refine_ls_structure_factor_coef Fsqd
_refine_ls_weighting_details 'calc w=1/[\s^2^(Fo^2^)+(0.0979P)^2^+843.4174P] where P=(Fo^2^+2Fc^2^)/3'
_refine_ls_weighting_scheme calc
_refine_ls_wR_factor_gt 0.1812
_refine_ls_wR_factor_ref 0.2062
_reflns_number_gt 19889
_reflns_number_total 27860
_reflns_threshold_expression >2sigma(I)
_cod_data_source_file c7dt03708b2.cif
_cod_data_source_block a3
_cod_depositor_comments 'Adding full bibliography for 7044998--7044999.cif.'
_cod_original_cell_volume 14436(2)
_cod_database_code 7044998
_olex2_refinement_description
;
1. Fixed Uiso
 At 1.2 times of:
  All C(H) groups
 At 1.5 times of:
  All O(H,H) groups
2. Rigid bond restraints
 C10, C11
 with sigma for 1-2 distances of 0.01 and sigma for 1-3 distances of 0.01
3.a Free rotating group:
 O5W(H5WA,H5WB), O3W(H3WA,H3WB), O4W(H4WA,H4WB), O2W(H2WA,H2WB), O6W(H6WA,
 H6WB), O1W(H1WA,H1WB), O7W(H7WA,H7WB)
3.b Aromatic/amide H refined with riding coordinates:
 C37(H37), C38(H38), C39(H39), C42(H42), C43(H43), C45(H45), C46(H46),
 C48(H48), C49(H49), C50(H50), C51(H51), C54(H54), C55(H55), C58(H58), C59(H59),
  C60(H60), C61(H61), C62(H62), C63(H63), C67(H67), C68(H68), C70(H70),
 C71(H71), C72(H72), C1(H1), C2(H2), C3(H3), C6(H6), C7(H7), C10(H10), C11(H11),
  C12(H12), C13(H13), C14(H14), C15(H15), C18(H18), C19(H19), C22(H22),
 C23(H23), C24(H24), C25(H25), C26(H26), C27(H27), C30(H30), C31(H31), C34(H34),
  C35(H35), C36(H36), C73(H73), C74(H74), C75(H75), C78(H78), C79(H79),
 C82(H82), C83(H83), C84(H84), C85(H85), C86(H86), C87(H87), C90(H90), C91(H91),
  C94(H94), C95(H95), C96(H96), C97(H97), C98(H98), C99(H99), C102(H102),
 C103(H103), C106(H106), C107(H107), C108(H108)
;
_olex2_submission_special_instructions 'No special instructions were received'

loop_
_space_group_symop_id
_space_group_symop_operation_xyz
1 'x, y, z'
2 '-x, y+1/2, -z+1/2'
3 '-x, -y, -z'
4 'x, -y-1/2, z-1/2'

loop_
_atom_site_label
_atom_site_type_symbol
_atom_site_fract_x
_atom_site_fract_y
_atom_site_fract_z
_atom_site_U_iso_or_equiv
_atom_site_adp_type
_atom_site_occupancy
_atom_site_calc_flag
_atom_site_disorder_assembly
_atom_site_disorder_group
_atom_site_refinement_flags_posn
_atom_site_refinement_flags_adp
W1 W 0.35502(6) 0.18490(3) 0.20644(3) 0.0309(2) Uani 1 d . . . .
W2 W 0.29970(6) 0.22657(3) 0.09734(3) 0.0326(2) Uani 1 d . . . .
W3 W 0.10214(6) 0.19404(3) 0.16759(3) 0.0314(2) Uani 1 d . . . .
W4 W 0.05062(6) 0.24369(3) 0.25827(3) 0.0272(2) Uani 1 d . . . .
W5 W -0.00381(5) 0.28198(3) 0.16034(3) 0.02644(19) Uani 1 d . . . .
W6 W 0.19289(6) 0.31444(3) 0.08744(3) 0.0284(2) Uani 1 d . . . .
W7 W 0.41963(6) 0.30886(3) 0.12305(3) 0.0295(2) Uani 1 d . . . .
W8 W 0.48162(5) 0.26517(3) 0.23157(3) 0.02593(19) Uani 1 d . . . .
W9 W 0.30807(6) 0.23620(3) 0.29607(3) 0.02572(19) Uani 1 d . . . .
W10 W 0.29287(6) 0.33473(3) 0.34432(3) 0.02624(19) Uani 1 d . . . .
W11 W 0.46951(5) 0.36406(3) 0.28017(3) 0.02428(19) Uani 1 d . . . .
W12 W 0.40990(6) 0.40694(3) 0.17076(3) 0.0287(2) Uani 1 d . . . .
W13 W 0.18396(6) 0.41441(3) 0.13557(3) 0.0280(2) Uani 1 d . . . .
W14 W -0.01023(6) 0.37972(3) 0.20802(3) 0.0307(2) Uani 1 d . . . .
W15 W 0.03735(6) 0.34222(3) 0.30570(3) 0.0321(2) Uani 1 d . . . .
W16 W 0.07060(6) 0.43798(3) 0.28680(3) 0.0355(2) Uani 1 d . . . .
W17 W 0.26505(6) 0.47244(3) 0.21652(3) 0.0296(2) Uani 1 d . . . .
W18 W 0.32499(6) 0.43076(3) 0.32514(3) 0.02707(19) Uani 1 d . . . .
Sb1 Sb 0.23830(13) 0.29527(6) 0.20249(7) 0.0541(5) Uani 1 d . . . .
Sb2 Sb 0.2332(2) 0.35393(11) 0.23173(12) 0.1065(10) Uani 1 d . . . .
O1 O 0.3616(12) 0.2042(6) 0.1468(5) 0.046(5) Uani 1 d . . . .
O2 O 0.2183(10) 0.1791(4) 0.1998(5) 0.032(3) Uani 1 d . . . .
O3 O 0.1756(11) 0.2103(5) 0.1207(5) 0.041(4) Uani 1 d . . . .
O4 O 0.3878(11) 0.1361(5) 0.2026(6) 0.043(4) Uani 1 d . . . .
O5 O 0.3192(12) 0.1911(5) 0.0588(6) 0.047(4) Uani 1 d . . . .
O6 O 0.0577(13) 0.1490(5) 0.1494(7) 0.053(5) Uani 1 d . . . .
O7 O 0.0001(10) 0.2274(4) 0.1446(5) 0.028(3) Uani 1 d . . . .
O8 O 0.2283(11) 0.2645(5) 0.0633(5) 0.034(4) Uani 1 d . . . .
O9 O 0.4116(11) 0.2585(5) 0.0920(5) 0.042(4) Uani 1 d . . . .
O10 O 0.4779(11) 0.2104(5) 0.2148(6) 0.039(4) Uani 1 d . . . .
O11 O 0.3353(9) 0.1861(4) 0.2676(5) 0.028(3) Uani 1 d . . . .
O12 O 0.0436(12) 0.1964(5) 0.2241(6) 0.043(4) Uani 1 d . . . .
O13 O -0.0248(11) 0.2304(5) 0.2973(6) 0.040(4) Uani 1 d . . . .
O14 O 0.1723(10) 0.2280(4) 0.2827(5) 0.032(3) Uani 1 d . . . .
O15 O 0.3163(10) 0.2181(4) 0.3475(5) 0.030(3) Uani 1 d . . . .
O16 O 0.4403(9) 0.2496(4) 0.2895(4) 0.021(3) Uani 1 d . . . .
O17 O 0.6026(11) 0.2670(5) 0.2415(5) 0.040(4) Uani 1 d . . . .
O18 O 0.4711(9) 0.2795(4) 0.1720(4) 0.028(3) Uani 1 d . . . .
O19 O 0.5258(10) 0.3253(5) 0.1025(5) 0.039(4) Uani 1 d . . . .
O20 O 0.3286(10) 0.3299(5) 0.0816(4) 0.030(3) Uani 1 d . . . .
O21 O 0.1456(10) 0.3354(5) 0.0415(5) 0.035(4) Uani 1 d . . . .
O22 O 0.0830(10) 0.2943(4) 0.1147(5) 0.030(3) Uani 1 d . . . .
O23 O -0.1091(11) 0.2956(5) 0.1366(5) 0.036(4) Uani 1 d . . . .
O24 O -0.0453(9) 0.2672(4) 0.2177(5) 0.027(3) Uani 1 d . . . .
O25 O 0.1283(8) 0.2577(4) 0.1952(4) 0.019(3) Uani 1 d . . . .
O26 O 0.3231(9) 0.2513(4) 0.2248(4) 0.024(3) Uani 1 d . . . .
O27 O 0.2794(10) 0.2827(4) 0.1416(4) 0.028(3) Uani 1 d . . . .
O28 O 0.2800(9) 0.2907(4) 0.3054(5) 0.027(3) Uani 1 d . . . .
O29 O 0.0798(10) 0.2980(4) 0.2760(4) 0.028(3) Uani 1 d . . . .
O30 O 0.0359(10) 0.3318(4) 0.1857(5) 0.031(3) Uani 1 d . . . .
O31 O 0.1847(11) 0.3595(5) 0.1275(5) 0.040(4) Uiso 1 d . . . .
O32 O 0.3920(10) 0.3512(4) 0.1620(5) 0.032(3) Uani 1 d . . . .
O33 O 0.4442(10) 0.3174(4) 0.2460(5) 0.029(3) Uani 1 d . . . .
O34 O 0.0173(11) 0.4772(5) 0.3108(7) 0.050(5) Uani 1 d . . . .
O35 O 0.4580(9) 0.3934(4) 0.2273(4) 0.027(3) Uani 1 d . . . .
O36 O 0.5142(12) 0.4165(5) 0.1443(6) 0.043(4) Uani 1 d . . . .
O37 O 0.3187(9) 0.4154(4) 0.1227(4) 0.027(3) Uani 1 d . . . .
O38 O 0.1418(11) 0.4324(5) 0.0869(5) 0.037(4) Uani 1 d . . . .
O39 O 0.0683(11) 0.4077(5) 0.1686(5) 0.037(4) Uani 1 d . . . .
O40 O -0.1218(11) 0.3823(5) 0.1816(6) 0.045(4) Uani 1 d . . . .
O41 O -0.0567(8) 0.3509(5) 0.2586(5) 0.035(4) Uani 1 d . . . .
O42 O -0.0373(11) 0.3216(6) 0.3422(6) 0.046(4) Uani 1 d . . . .
O43 O 0.1603(10) 0.3429(5) 0.3381(5) 0.036(4) Uani 1 d . . . .
O44 O 0.3020(10) 0.3117(5) 0.3936(4) 0.031(3) Uani 1 d . . . .
O45 O 0.5900(10) 0.3598(5) 0.2873(5) 0.038(4) Uani 1 d . . . .
O46 O 0.4292(9) 0.3354(4) 0.3313(4) 0.025(3) Uani 1 d . . . .
O47 O 0.3055(9) 0.3716(4) 0.2847(4) 0.023(3) Uiso 1 d . . . .
O48 O 0.1140(9) 0.3796(4) 0.2551(4) 0.025(3) Uani 1 d . . . .
O49 O 0.2619(9) 0.4046(4) 0.2006(4) 0.023(3) Uani 1 d . . . .
O50 O -0.0244(11) 0.4269(5) 0.2416(6) 0.042(4) Uani 1 d . . . .
O51 O 0.2030(10) 0.4678(4) 0.1601(5) 0.035(4) Uani 1 d . . . .
O52 O 0.3870(10) 0.4589(4) 0.1891(5) 0.032(3) Uani 1 d . . . .
O53 O 0.4507(10) 0.4118(4) 0.3138(4) 0.029(3) Uani 1 d . . . .
O54 O 0.3098(11) 0.3873(5) 0.3653(5) 0.039(4) Uani 1 d . . . .
O55 O 0.0176(10) 0.3972(5) 0.3217(5) 0.034(4) Uani 1 d . . . .
O56 O 0.3265(12) 0.4562(4) 0.2710(5) 0.036(4) Uani 1 d . . . .
O57 O 0.1871(11) 0.4344(5) 0.3218(5) 0.043(4) Uani 1 d . . . .
O58 O 0.1442(11) 0.4632(5) 0.2429(5) 0.037(4) Uiso 1 d . . . .
O59 O 0.2740(13) 0.5223(5) 0.2183(6) 0.046(4) Uani 1 d . . . .
O60 O 0.3511(12) 0.4689(5) 0.3597(5) 0.044(4) Uani 1 d . . . .
Ni2 Ni 0.6574(3) 0.39486(10) 0.56598(11) 0.0443(8) Uani 1 d . . . .
N7 N 0.5938(18) 0.3743(8) 0.5079(8) 0.060(6) Uani 1 d . . . .
N8 N 0.7835(19) 0.3837(8) 0.5302(9) 0.063(7) Uani 1 d . . . .
N9 N 0.6574(14) 0.3394(6) 0.5983(7) 0.042(5) Uani 1 d . . . .
N10 N 0.7358(15) 0.4079(6) 0.6223(7) 0.047(5) Uani 1 d . . . .
N11 N 0.5231(18) 0.4127(8) 0.5884(8) 0.058(6) Uani 1 d B . . .
N12 N 0.6579(19) 0.4544(7) 0.5432(7) 0.053(6) Uani 1 d . . . .
C37 C 0.502(3) 0.3669(10) 0.4967(12) 0.071(9) Uani 1 d . . . .
H37 H 0.4571 0.3663 0.5186 0.086 Uiso 1 calc . . R .
C38 C 0.469(3) 0.3601(11) 0.4546(14) 0.081(10) Uani 1 d . . . .
H38 H 0.4042 0.3556 0.4488 0.097 Uiso 1 calc . . R .
C39 C 0.526(3) 0.3600(12) 0.4248(15) 0.090(12) Uani 1 d . . . .
H39 H 0.5035 0.3568 0.3963 0.108 Uiso 1 calc . . R .
C40 C 0.621(3) 0.3643(13) 0.4326(14) 0.089(12) Uani 1 d . . . .
C41 C 0.658(2) 0.3708(10) 0.4764(11) 0.061(8) Uani 1 d . . . .
C42 C 0.699(5) 0.3614(18) 0.402(2) 0.14(2) Uani 1 d . . . .
H42 H 0.6800 0.3549 0.3734 0.171 Uiso 1 calc . . R .
C43 C 0.801(4) 0.3673(16) 0.409(2) 0.127(18) Uani 1 d . . . .
H43 H 0.8450 0.3668 0.3867 0.152 Uiso 1 calc . . R .
C44 C 0.753(2) 0.3755(9) 0.4882(10) 0.056(7) Uani 1 d . . . .
C45 C 0.919(4) 0.3776(16) 0.4647(19) 0.117(16) Uani 1 d . . . .
H45 H 0.9638 0.3751 0.4430 0.141 Uiso 1 calc . . R .
C46 C 0.945(4) 0.3849(15) 0.5065(18) 0.112(15) Uani 1 d . . . .
H46 H 1.0099 0.3885 0.5145 0.134 Uiso 1 calc . . R .
C47 C 0.827(4) 0.3742(15) 0.4564(17) 0.107(14) Uani 1 d . . . .
C48 C 0.869(3) 0.3869(11) 0.5390(13) 0.076(10) Uani 1 d . . . .
H48 H 0.8878 0.3907 0.5680 0.091 Uiso 1 calc . . R .
C49 C 0.614(2) 0.3056(8) 0.5889(14) 0.075(11) Uani 1 d . . . .
H49 H 0.5688 0.3054 0.5663 0.090 Uiso 1 calc . . R .
C50 C 0.632(3) 0.2710(8) 0.6100(13) 0.069(11) Uani 1 d . . . .
H50 H 0.6054 0.2477 0.5991 0.083 Uiso 1 calc . . R .
C51 C 0.686(2) 0.2700(9) 0.6453(13) 0.063(9) Uani 1 d . . . .
H51 H 0.6949 0.2467 0.6611 0.076 Uiso 1 calc . . R .
C52 C 0.7309(18) 0.3049(8) 0.6585(8) 0.046(7) Uani 1 d . . . .
C53 C 0.7164(16) 0.3391(7) 0.6341(7) 0.032(5) Uani 1 d . . . .
C54 C 0.800(2) 0.3106(12) 0.6947(9) 0.068(10) Uani 1 d . . . .
H54 H 0.8196 0.2880 0.7096 0.082 Uiso 1 calc . . R .
C55 C 0.835(2) 0.3437(12) 0.7081(11) 0.071(10) Uani 1 d . . . .
H55 H 0.8729 0.3444 0.7335 0.085 Uiso 1 calc . . R .
C56 C 0.817(2) 0.3799(10) 0.6842(10) 0.056(7) Uani 1 d . . . .
C57 C 0.7586(18) 0.3773(8) 0.6475(8) 0.041(6) Uani 1 d . . . .
C58 C 0.851(2) 0.4149(12) 0.6977(14) 0.083(12) Uani 1 d . . . .
H58 H 0.8925 0.4163 0.7219 0.099 Uiso 1 calc . . R .
C59 C 0.825(3) 0.4484(14) 0.6760(14) 0.114(17) Uani 1 d . . . .
H59 H 0.8422 0.4733 0.6863 0.137 Uiso 1 calc . . R .
C60 C 0.767(2) 0.4436(9) 0.6360(10) 0.065(9) Uani 1 d . . . .
H60 H 0.7519 0.4658 0.6194 0.078 Uiso 1 calc . . R .
C61 C 0.462(2) 0.3924(11) 0.6102(12) 0.071(9) Uani 1 d . . . .
H61 H 0.4750 0.3669 0.6198 0.085 Uiso 1 calc A . R .
C62 C 0.371(4) 0.4116(17) 0.6190(16) 0.112(15) Uani 1 d B 2 . .
H62 H 0.3208 0.3961 0.6290 0.134 Uiso 1 calc B 2 R .
C63 C 0.355(4) 0.4509(16) 0.6135(17) 0.106(14) Uani 1 d B 2 . .
H63 H 0.3016 0.4633 0.6251 0.127 Uiso 1 calc B 2 R .
C64 C 0.419(4) 0.4708(15) 0.5910(12) 0.098(15) Uani 1 d . . . .
C65 C 0.512(2) 0.4518(9) 0.5815(9) 0.056(8) Uani 1 d B . . .
C66 C 0.577(2) 0.4739(8) 0.5563(8) 0.051(7) Uani 1 d . . . .
C67 C 0.417(4) 0.5145(17) 0.5848(17) 0.113(16) Uani 1 d B 2 . .
H67 H 0.3703 0.5293 0.5983 0.136 Uiso 1 calc B 2 R .
C68 C 0.479(3) 0.5320(12) 0.5615(17) 0.096(14) Uani 1 d . . . .
H68 H 0.4679 0.5582 0.5538 0.116 Uiso 1 calc B . R .
C69 C 0.560(3) 0.5133(10) 0.5474(11) 0.067(9) Uani 1 d B . . .
C70 C 0.634(4) 0.5328(13) 0.5258(14) 0.090(13) Uani 1 d . . . .
H70 H 0.6289 0.5598 0.5208 0.108 Uiso 1 calc B . R .
C71 C 0.706(4) 0.5153(12) 0.5133(16) 0.105(16) Uani 1 d B . . .
H71 H 0.7520 0.5288 0.4973 0.126 Uiso 1 calc . . R .
C72 C 0.721(2) 0.4730(11) 0.5237(12) 0.078(11) Uani 1 d . . . .
H72 H 0.7769 0.4603 0.5156 0.094 Uiso 1 calc B . R .
Ni1 Ni 0.83342(18) 0.19147(8) 0.44782(9) 0.0279(6) Uani 1 d . . . .
N1 N 0.7713(13) 0.2308(6) 0.4036(6) 0.032(4) Uani 1 d . . . .
N2 N 0.6907(12) 0.1883(6) 0.4664(6) 0.034(4) Uani 1 d . . . .
N3 N 0.8703(11) 0.2355(5) 0.4936(6) 0.032(4) Uani 1 d . . . .
N4 N 0.9735(14) 0.2040(6) 0.4287(6) 0.034(4) Uani 1 d . . . .
N5 N 0.8876(12) 0.1463(6) 0.4888(6) 0.036(5) Uani 1 d . . . .
N6 N 0.8163(13) 0.1423(6) 0.4058(6) 0.036(4) Uani 1 d . . . .
C1 C 0.813(2) 0.2498(8) 0.3703(8) 0.048(7) Uani 1 d . . . .
H1 H 0.8792 0.2474 0.3663 0.057 Uiso 1 calc . . R .
C2 C 0.758(3) 0.2731(10) 0.3421(10) 0.067(9) Uani 1 d . . . .
H2 H 0.7865 0.2848 0.3184 0.080 Uiso 1 calc . . R .
C3 C 0.665(2) 0.2792(9) 0.3480(9) 0.056(8) Uani 1 d . . . .
H3 H 0.6306 0.2962 0.3296 0.067 Uiso 1 calc . . R .
C4 C 0.6179(16) 0.2596(7) 0.3828(8) 0.033(5) Uani 1 d . . . .
C5 C 0.6746(16) 0.2365(7) 0.4099(7) 0.035(5) Uani 1 d . . . .
C6 C 0.518(2) 0.2653(9) 0.3919(12) 0.063(9) Uani 1 d . . . .
H6 H 0.4796 0.2825 0.3754 0.076 Uiso 1 calc . . R .
C7 C 0.481(2) 0.2445(11) 0.4254(15) 0.080(12) Uani 1 d . . . .
H7 H 0.4163 0.2483 0.4312 0.096 Uiso 1 calc . . R .
C8 C 0.5310(16) 0.2182(8) 0.4518(9) 0.044(6) Uani 1 d . . . .
C9 C 0.6343(16) 0.2132(7) 0.4437(8) 0.035(5) Uani 1 d . . . .
C10 C 0.494(2) 0.1930(9) 0.4852(10) 0.057(7) Uiso 1 d . . . U
H10 H 0.4291 0.1935 0.4913 0.069 Uiso 1 calc . . R .
C11 C 0.554(2) 0.1688(11) 0.5078(12) 0.074(9) Uiso 1 d . . . U
H11 H 0.5294 0.1535 0.5301 0.089 Uiso 1 calc . . R .
C12 C 0.6500(18) 0.1661(9) 0.4986(8) 0.051(7) Uani 1 d . . . .
H12 H 0.6887 0.1488 0.5147 0.061 Uiso 1 calc . . R .
C13 C 0.8213(19) 0.2480(7) 0.5275(8) 0.042(6) Uani 1 d . . . .
H13 H 0.7604 0.2379 0.5326 0.050 Uiso 1 calc . . R .
C14 C 0.862(2) 0.2770(8) 0.5558(7) 0.046(6) Uani 1 d . . . .
H14 H 0.8258 0.2860 0.5788 0.056 Uiso 1 calc . . R .
C15 C 0.951(2) 0.2919(9) 0.5510(8) 0.052(7) Uani 1 d . . . .
H15 H 0.9778 0.3098 0.5708 0.062 Uiso 1 calc . . R .
C16 C 1.001(2) 0.2790(8) 0.5148(8) 0.047(6) Uani 1 d . . . .
C17 C 0.9605(15) 0.2502(7) 0.4869(7) 0.031(5) Uani 1 d . . . .
C18 C 1.101(2) 0.2921(10) 0.5059(10) 0.061(8) Uani 1 d . . . .
H18 H 1.1327 0.3087 0.5255 0.074 Uiso 1 calc . . R .
C19 C 1.143(2) 0.2806(9) 0.4712(11) 0.059(8) Uani 1 d . . . .
H19 H 1.2001 0.2929 0.4638 0.071 Uiso 1 calc . . R .
C20 C 1.1069(15) 0.2503(9) 0.4442(8) 0.046(7) Uani 1 d . . . .
C21 C 1.0133(14) 0.2337(7) 0.4515(7) 0.031(5) Uani 1 d . . . .
C22 C 1.152(2) 0.2315(11) 0.4087(11) 0.069(10) Uani 1 d . . . .
H22 H 1.2135 0.2402 0.4019 0.083 Uiso 1 calc . . R .
C23 C 1.1127(14) 0.2013(8) 0.3836(11) 0.052(8) Uani 1 d . . . .
H23 H 1.1443 0.1903 0.3601 0.062 Uiso 1 calc . . R .
C24 C 1.0208(18) 0.1884(8) 0.3963(8) 0.045(6) Uani 1 d . . . .
H24 H 0.9921 0.1677 0.3809 0.055 Uiso 1 calc . . R .
C25 C 0.9179(19) 0.1487(9) 0.5303(8) 0.048(6) Uani 1 d . . . .
H25 H 0.9149 0.1727 0.5448 0.058 Uiso 1 calc . . R .
C26 C 0.9541(19) 0.1154(9) 0.5520(9) 0.050(7) Uani 1 d . . . .
H26 H 0.9774 0.1179 0.5805 0.060 Uiso 1 calc . . R .
C27 C 0.956(2) 0.0814(9) 0.5335(10) 0.059(8) Uani 1 d . . . .
H27 H 0.9819 0.0598 0.5483 0.071 Uiso 1 calc . . R .
C28 C 0.9180(15) 0.0765(7) 0.4907(8) 0.036(5) Uani 1 d . . . .
C29 C 0.8827(16) 0.1104(7) 0.4698(8) 0.036(5) Uani 1 d . . . .
C30 C 0.9143(17) 0.0394(8) 0.4669(10) 0.053(8) Uani 1 d . . . .
H30 H 0.9379 0.0168 0.4808 0.064 Uiso 1 calc . . R .
C31 C 0.877(2) 0.0356(10) 0.4247(10) 0.058(7) Uiso 1 d . . . .
H31 H 0.8745 0.0111 0.4108 0.069 Uiso 1 calc . . R .
C32 C 0.8427(19) 0.0722(8) 0.4025(9) 0.050(7) Uani 1 d . . . .
C33 C 0.8460(16) 0.1095(7) 0.4250(8) 0.038(6) Uani 1 d . . . .
C34 C 0.806(2) 0.0707(9) 0.3613(10) 0.056(8) Uani 1 d . . . .
H34 H 0.8030 0.0470 0.3459 0.068 Uiso 1 calc . . R .
C35 C 0.775(2) 0.1039(10) 0.3437(9) 0.059(8) Uani 1 d . . . .
H35 H 0.7488 0.1035 0.3156 0.071 Uiso 1 calc . . R .
C36 C 0.780(2) 0.1395(10) 0.3660(8) 0.060(8) Uani 1 d . . . .
H36 H 0.7568 0.1622 0.3523 0.072 Uiso 1 calc . . R .
Ni3 Ni 0.37624(19) 0.44093(8) 0.85682(9) 0.0286(6) Uani 1 d . . . .
N13 N 0.4616(13) 0.3943(6) 0.8365(6) 0.036(4) Uani 1 d . . . .
N14 N 0.4288(15) 0.4641(6) 0.7986(6) 0.038(5) Uani 1 d . . . .
N15 N 0.2512(14) 0.4195(5) 0.8266(6) 0.034(4) Uani 1 d . . . .
N16 N 0.2832(14) 0.4876(5) 0.8655(6) 0.034(4) Uani 1 d . . . .
N17 N 0.4903(13) 0.4617(5) 0.8974(6) 0.031(4) Uani 1 d . . . .
N18 N 0.3396(15) 0.4162(7) 0.9173(8) 0.049(6) Uani 1 d . . . .
C73 C 0.4704(17) 0.3594(8) 0.8554(10) 0.048(7) Uani 1 d . . . .
H73 H 0.4398 0.3544 0.8814 0.058 Uiso 1 calc . . R .
C74 C 0.5274(16) 0.3293(7) 0.8356(13) 0.060(10) Uani 1 d . . . .
H74 H 0.5358 0.3052 0.8499 0.073 Uiso 1 calc . . R .
C75 C 0.568(2) 0.3346(10) 0.7979(12) 0.062(9) Uani 1 d . . . .
H75 H 0.6039 0.3145 0.7854 0.075 Uiso 1 calc . . R .
C76 C 0.5564(16) 0.3718(9) 0.7764(10) 0.053(8) Uani 1 d . . . .
C77 C 0.5004(19) 0.4000(8) 0.7972(8) 0.046(7) Uani 1 d . . . .
C78 C 0.595(2) 0.3819(12) 0.7338(12) 0.076(11) Uani 1 d . . . .
H78 H 0.6336 0.3636 0.7199 0.091 Uiso 1 calc . . R .
C79 C 0.5775(19) 0.4160(12) 0.7146(10) 0.067(10) Uani 1 d . . . .
H79 H 0.6007 0.4208 0.6870 0.080 Uiso 1 calc . . R .
C80 C 0.5223(16) 0.4459(9) 0.7362(8) 0.047(7) Uani 1 d . . . .
C81 C 0.4852(19) 0.4381(8) 0.7774(8) 0.043(6) Uani 1 d . . . .
C82 C 0.500(2) 0.4834(10) 0.7185(10) 0.065(9) Uani 1 d . . . .
H82 H 0.5209 0.4895 0.6907 0.078 Uiso 1 calc . . R .
C83 C 0.450(2) 0.5100(10) 0.7399(10) 0.057(7) Uani 1 d . . . .
H83 H 0.4422 0.5352 0.7281 0.069 Uiso 1 calc . . R .
C84 C 0.4076(19) 0.5008(9) 0.7822(9) 0.054(7) Uani 1 d . . . .
H84 H 0.3689 0.5186 0.7967 0.064 Uiso 1 calc . . R .
C85 C 0.2406(18) 0.3837(7) 0.8065(9) 0.044(6) Uani 1 d . . . .
H85 H 0.2918 0.3660 0.8071 0.052 Uiso 1 calc . . R .
C86 C 0.153(2) 0.3727(8) 0.7847(10) 0.056(8) Uani 1 d . . . .
H86 H 0.1480 0.3489 0.7697 0.067 Uiso 1 calc . . R .
C87 C 0.076(2) 0.3985(9) 0.7866(10) 0.061(9) Uani 1 d . . . .
H87 H 0.0169 0.3908 0.7748 0.074 Uiso 1 calc . . R .
C88 C 0.0858(16) 0.4361(7) 0.8059(9) 0.041(6) Uani 1 d . . . .
C89 C 0.1778(15) 0.4446(7) 0.8270(7) 0.032(5) Uani 1 d . . . .
C90 C 0.0124(18) 0.4646(9) 0.8092(12) 0.066(9) Uani 1 d . . . .
H90 H -0.0472 0.4597 0.7959 0.079 Uiso 1 calc . . R .
C91 C 0.026(2) 0.4992(9) 0.8314(12) 0.072(10) Uani 1 d . . . .
H91 H -0.0257 0.5164 0.8341 0.086 Uiso 1 calc . . R .
C92 C 0.1167(17) 0.5095(7) 0.8504(8) 0.036(5) Uani 1 d . . . .
C93 C 0.1928(17) 0.4807(7) 0.8478(8) 0.038(6) Uani 1 d . . . .
C94 C 0.135(2) 0.5445(8) 0.8737(9) 0.052(7) Uani 1 d . . . .
H94 H 0.0862 0.5628 0.8786 0.063 Uiso 1 calc . . R .
C95 C 0.221(3) 0.5504(10) 0.8880(10) 0.074(11) Uani 1 d . . . .
H95 H 0.2345 0.5745 0.9015 0.089 Uiso 1 calc . . R .
C96 C 0.2995(18) 0.5227(7) 0.8849(8) 0.039(6) Uani 1 d . . . .
H96 H 0.3603 0.5290 0.8962 0.047 Uiso 1 calc . . R .
C97 C 0.5680(18) 0.4843(8) 0.8863(9) 0.045(6) Uani 1 d . . . .
H97 H 0.5709 0.4935 0.8578 0.054 Uiso 1 calc . . R .
C98 C 0.6418(19) 0.4942(9) 0.9150(10) 0.059(8) Uani 1 d . . . .
H98 H 0.6947 0.5091 0.9069 0.071 Uiso 1 calc . . R .
C99 C 0.631(2) 0.4803(9) 0.9564(11) 0.070(10) Uani 1 d . . . .
H99 H 0.6790 0.4869 0.9769 0.084 Uiso 1 calc . . R .
C100 C 0.556(2) 0.4573(8) 0.9702(8) 0.047(6) Uani 1 d . . . .
C101 C 0.4851(18) 0.4489(7) 0.9397(8) 0.037(5) Uani 1 d . . . .
C102 C 0.537(2) 0.4440(10) 1.0147(11) 0.066(8) Uani 1 d . . . .
H102 H 0.5819 0.4501 1.0365 0.079 Uiso 1 calc . . R .
C103 C 0.463(2) 0.4246(9) 1.0249(11) 0.060(8) Uani 1 d . . . .
H103 H 0.4576 0.4160 1.0534 0.072 Uiso 1 calc . . R .
C104 C 0.3877(19) 0.4155(8) 0.9938(9) 0.048(6) Uani 1 d . . . .
C105 C 0.4040(18) 0.4253(8) 0.9495(7) 0.042(6) Uani 1 d . . . .
C106 C 0.304(3) 0.3945(12) 1.0026(12) 0.083(12) Uani 1 d . . . .
H106 H 0.2917 0.3868 1.0310 0.100 Uiso 1 calc . . R .
C107 C 0.242(3) 0.3855(14) 0.9704(14) 0.106(16) Uani 1 d . . . .
H107 H 0.1852 0.3720 0.9767 0.127 Uiso 1 calc . . R .
C108 C 0.260(2) 0.3959(9) 0.9282(9) 0.060(8) Uani 1 d . . . .
H108 H 0.2155 0.3887 0.9064 0.072 Uiso 1 calc . . R .
O5W O 0.684(3) 0.4021(12) 0.1996(13) 0.125(11) Uani 1 d . . . .
H5WA H 0.6637 0.4004 0.1733 0.188 Uiso 1 d . . G .
H5WB H 0.6594 0.4224 0.2113 0.188 Uiso 1 d . . G .
O3W O -0.197(4) 0.4138(12) 0.3131(18) 0.154(14) Uani 1 d . . . .
H3WA H -0.1474 0.4279 0.3089 0.231 Uiso 1 d . . G .
H3WB H -0.2412 0.4281 0.3234 0.231 Uiso 1 d . . G .
O4W O 0.239(3) 0.1150(18) 0.0224(18) 0.170(16) Uani 1 d . . . .
H4WA H 0.2562 0.1193 0.0487 0.256 Uiso 1 d . . G .
H4WB H 0.2836 0.1217 0.0056 0.256 Uiso 1 d . . G .
O2W O 0.174(4) 0.3953(18) 0.441(2) 0.188(18) Uani 1 d . . . .
H2WA H 0.1559 0.4176 0.4305 0.282 Uiso 1 d . . G .
H2WB H 0.1363 0.3882 0.4606 0.282 Uiso 1 d . . G .
O6W O 0.775(2) 0.3061(8) 0.2384(9) 0.083(7) Uani 1 d . . . .
H6WA H 0.8031 0.2870 0.2515 0.124 Uiso 1 d . . G .
H6WB H 0.7835 0.3040 0.2112 0.124 Uiso 1 d . . G .
O1W O 0.7534(12) 0.3687(5) 0.2551(5) 0.041(4) Uani 1 d . . . .
H1WA H 0.7694 0.3580 0.2313 0.062 Uiso 1 d . . G .
H1WB H 0.7409 0.3930 0.2508 0.062 Uiso 1 d . . G .
O7W O 0.7315(18) 0.1512(9) 0.6000(9) 0.086(7) Uani 1 d . . . .
H7WA H 0.7809 0.1624 0.6112 0.129 Uiso 1 d . . G .
H7WB H 0.7448 0.1423 0.5750 0.129 Uiso 1 d . . G .

loop_
_atom_site_aniso_label
_atom_site_aniso_U_11
_atom_site_aniso_U_22
_atom_site_aniso_U_33
_atom_site_aniso_U_23
_atom_site_aniso_U_13
_atom_site_aniso_U_12
W1 0.0295(4) 0.0243(5) 0.0389(5) -0.0006(4) 0.0021(4) 0.0054(3)
W2 0.0342(5) 0.0335(5) 0.0303(5) -0.0068(4) 0.0058(4) 0.0030(4)
W3 0.0276(4) 0.0247(5) 0.0420(5) -0.0038(4) 0.0010(4) -0.0032(3)
W4 0.0206(4) 0.0287(5) 0.0327(5) 0.0055(4) 0.0080(3) -0.0031(3)
W5 0.0195(4) 0.0276(5) 0.0323(5) 0.0024(4) 0.0000(3) -0.0027(3)
W6 0.0308(4) 0.0317(5) 0.0229(4) 0.0037(4) 0.0016(3) -0.0002(4)
W7 0.0236(4) 0.0389(5) 0.0263(5) 0.0040(4) 0.0078(3) -0.0037(3)
W8 0.0172(4) 0.0327(5) 0.0281(5) 0.0033(4) 0.0058(3) -0.0010(3)
W9 0.0244(4) 0.0259(4) 0.0272(4) 0.0085(3) 0.0059(3) 0.0006(3)
W10 0.0286(4) 0.0284(5) 0.0219(4) 0.0067(3) 0.0035(3) -0.0016(3)
W11 0.0207(4) 0.0296(5) 0.0226(4) 0.0049(3) 0.0007(3) -0.0018(3)
W12 0.0272(4) 0.0330(5) 0.0260(5) 0.0090(4) 0.0029(3) -0.0073(3)
W13 0.0311(4) 0.0248(5) 0.0279(5) 0.0038(4) -0.0067(3) -0.0036(3)
W14 0.0211(4) 0.0308(5) 0.0402(5) -0.0010(4) -0.0023(3) 0.0017(3)
W15 0.0241(4) 0.0366(5) 0.0363(5) -0.0017(4) 0.0104(4) -0.0013(4)
W16 0.0278(4) 0.0304(5) 0.0486(6) -0.0084(4) 0.0045(4) 0.0047(4)
W17 0.0365(5) 0.0213(4) 0.0305(5) 0.0047(4) -0.0075(4) -0.0047(3)
W18 0.0324(4) 0.0265(5) 0.0223(4) -0.0012(3) -0.0004(3) -0.0014(3)
Sb1 0.0453(10) 0.0617(13) 0.0556(12) 0.0070(10) 0.0053(8) -0.0045(9)
Sb2 0.0827(18) 0.124(3) 0.113(2) 0.019(2) 0.0069(17) -0.0081(18)
O1 0.043(9) 0.072(13) 0.023(8) -0.022(8) -0.001(7) 0.022(9)
O2 0.032(8) 0.032(9) 0.032(8) 0.000(7) 0.001(6) 0.000(6)
O3 0.041(9) 0.041(10) 0.041(10) 0.000(8) 0.001(7) 0.000(7)
O4 0.041(9) 0.024(9) 0.064(12) -0.008(8) -0.010(8) 0.002(7)
O5 0.044(9) 0.056(12) 0.042(10) -0.021(9) 0.015(8) 0.009(8)
O6 0.046(10) 0.038(11) 0.076(14) -0.008(10) -0.002(9) -0.004(8)
O7 0.027(7) 0.026(8) 0.032(8) 0.009(6) -0.006(6) -0.007(6)
O8 0.043(9) 0.037(9) 0.023(8) -0.007(7) -0.004(6) -0.002(7)
O9 0.032(8) 0.063(12) 0.032(9) -0.009(8) 0.014(7) -0.005(8)
O10 0.031(8) 0.035(9) 0.050(10) 0.010(8) 0.010(7) -0.001(7)
O11 0.017(6) 0.029(8) 0.038(9) 0.011(7) 0.007(6) 0.002(6)
O12 0.052(10) 0.034(10) 0.043(10) 0.016(8) 0.000(8) -0.008(8)
O13 0.041(9) 0.032(9) 0.047(10) 0.014(8) 0.010(7) 0.006(7)
O14 0.027(7) 0.029(8) 0.040(9) 0.008(7) 0.004(6) 0.014(6)
O15 0.029(7) 0.035(9) 0.025(8) 0.005(6) 0.008(6) -0.002(6)
O16 0.025(7) 0.014(7) 0.025(7) 0.002(6) 0.006(5) -0.004(5)
O17 0.033(8) 0.046(10) 0.042(10) -0.003(8) 0.006(7) -0.005(7)
O18 0.025(7) 0.040(9) 0.021(7) 0.001(6) -0.001(6) -0.003(6)
O19 0.029(8) 0.047(10) 0.041(10) 0.008(8) 0.025(7) -0.009(7)
O20 0.030(7) 0.041(9) 0.021(8) 0.004(7) 0.010(6) -0.004(6)
O21 0.037(8) 0.040(9) 0.026(8) 0.011(7) -0.020(6) -0.007(7)
O22 0.034(8) 0.019(8) 0.037(9) 0.003(6) -0.005(6) -0.007(6)
O23 0.036(8) 0.036(9) 0.036(9) 0.000(7) 0.001(7) 0.000(7)
O24 0.013(6) 0.033(8) 0.036(8) 0.006(7) 0.002(6) -0.004(6)
O25 0.019(6) 0.019(7) 0.019(7) 0.000(5) 0.000(5) 0.000(5)
O26 0.030(7) 0.013(7) 0.030(8) 0.007(6) 0.010(6) 0.012(5)
O27 0.027(7) 0.039(9) 0.017(7) 0.011(6) 0.004(6) 0.004(6)
O28 0.017(6) 0.035(8) 0.028(8) 0.005(6) 0.009(5) 0.006(6)
O29 0.030(7) 0.036(9) 0.018(7) 0.004(6) -0.007(6) -0.005(6)
O30 0.030(7) 0.026(8) 0.036(9) 0.015(7) 0.002(6) 0.003(6)
O32 0.037(8) 0.029(8) 0.030(8) 0.015(7) -0.001(6) 0.006(6)
O33 0.033(8) 0.031(8) 0.024(8) 0.008(6) 0.009(6) 0.002(6)
O34 0.034(9) 0.038(10) 0.080(14) -0.014(9) -0.007(9) 0.011(7)
O35 0.018(6) 0.040(9) 0.024(8) 0.005(6) 0.002(5) -0.015(6)
O36 0.050(10) 0.033(9) 0.047(10) 0.020(8) -0.004(8) -0.020(8)
O37 0.025(7) 0.034(8) 0.021(7) 0.017(6) -0.004(6) -0.008(6)
O38 0.047(9) 0.035(9) 0.031(9) 0.003(7) -0.007(7) -0.012(7)
O39 0.049(9) 0.034(9) 0.029(9) 0.009(7) -0.010(7) -0.003(7)
O40 0.029(8) 0.050(11) 0.057(11) 0.007(9) -0.007(7) -0.004(7)
O41 0.004(6) 0.045(10) 0.057(10) -0.006(8) 0.006(6) -0.004(6)
O42 0.029(8) 0.067(12) 0.044(10) 0.012(9) 0.019(7) 0.008(8)
O43 0.032(8) 0.052(10) 0.024(8) 0.018(7) 0.020(6) 0.011(7)
O44 0.029(7) 0.046(10) 0.019(7) 0.014(7) 0.006(6) 0.000(7)
O45 0.029(8) 0.054(11) 0.030(9) 0.012(8) 0.002(6) 0.007(7)
O46 0.022(6) 0.031(8) 0.023(7) 0.010(6) -0.008(5) -0.006(6)
O48 0.017(6) 0.029(8) 0.030(8) 0.006(6) 0.010(5) 0.006(6)
O49 0.024(6) 0.012(7) 0.032(8) 0.013(6) 0.003(6) 0.002(5)
O50 0.031(8) 0.041(10) 0.053(11) -0.001(8) -0.001(7) 0.007(7)
O51 0.033(8) 0.020(8) 0.053(10) 0.007(7) -0.008(7) 0.003(6)
O52 0.032(8) 0.031(9) 0.032(8) 0.008(7) -0.001(6) -0.008(6)
O53 0.031(7) 0.036(9) 0.022(8) 0.010(6) 0.011(6) 0.000(6)
O54 0.039(9) 0.050(11) 0.028(9) 0.000(7) 0.015(7) 0.007(7)
O55 0.028(7) 0.039(9) 0.035(9) -0.001(7) -0.001(6) 0.008(7)
O56 0.068(11) 0.017(8) 0.021(8) 0.012(6) -0.007(7) -0.009(7)
O57 0.041(9) 0.051(11) 0.039(10) -0.015(8) 0.008(7) -0.006(8)
O59 0.057(11) 0.033(10) 0.048(11) -0.009(8) -0.003(8) -0.008(8)
O60 0.056(10) 0.042(10) 0.034(9) -0.013(8) 0.000(8) -0.007(8)
Ni2 0.063(2) 0.0361(18) 0.0329(17) 0.0024(14) -0.0102(15) -0.0030(15)
N7 0.060(15) 0.060(17) 0.060(16) 0.000(13) 0.001(12) 0.000(12)
N8 0.063(16) 0.063(17) 0.063(17) 0.000(13) 0.002(13) 0.000(13)
N9 0.043(11) 0.035(12) 0.047(13) 0.012(10) -0.002(9) -0.001(9)
N10 0.051(12) 0.035(12) 0.053(14) -0.013(10) -0.026(10) -0.003(10)
N11 0.061(15) 0.060(17) 0.051(15) 0.012(12) -0.004(12) 0.020(12)
N12 0.081(17) 0.039(13) 0.039(13) 0.007(10) -0.008(12) 0.004(12)
C37 0.07(2) 0.07(2) 0.07(2) 0.000(18) 0.002(17) 0.000(18)
C38 0.08(2) 0.08(3) 0.08(3) 0.00(2) 0.00(2) 0.00(2)
C39 0.09(3) 0.09(3) 0.09(3) 0.00(2) 0.00(2) 0.00(2)
C40 0.09(3) 0.09(3) 0.09(3) 0.00(2) 0.00(2) 0.00(2)
C41 0.061(18) 0.06(2) 0.06(2) 0.000(16) 0.001(15) 0.000(15)
C42 0.14(5) 0.14(5) 0.14(5) 0.00(4) 0.00(4) 0.00(4)
C43 0.13(5) 0.13(5) 0.13(5) 0.00(4) 0.00(4) 0.00(4)
C44 0.056(17) 0.056(19) 0.056(19) 0.000(15) 0.001(14) 0.000(14)
C45 0.12(4) 0.12(4) 0.12(4) 0.00(3) 0.00(3) 0.00(3)
C46 0.11(4) 0.11(4) 0.11(4) 0.00(3) 0.00(3) 0.00(3)
C47 0.11(4) 0.11(4) 0.11(4) 0.00(3) 0.00(3) 0.00(3)
C48 0.08(2) 0.08(3) 0.08(2) 0.000(19) 0.00(2) 0.000(19)
C49 0.056(18) 0.026(15) 0.14(3) -0.015(18) -0.03(2) 0.006(13)
C50 0.08(2) 0.027(16) 0.11(3) -0.006(17) 0.06(2) -0.026(14)
C51 0.058(18) 0.036(17) 0.10(3) 0.001(17) 0.034(19) -0.001(14)
C52 0.049(14) 0.052(17) 0.037(14) 0.007(12) 0.027(11) 0.022(12)
C53 0.037(11) 0.036(13) 0.021(11) 0.012(9) 0.000(9) 0.007(10)
C54 0.064(19) 0.10(3) 0.039(17) -0.006(17) -0.012(14) 0.047(19)
C55 0.062(19) 0.09(3) 0.06(2) -0.03(2) -0.018(15) 0.005(18)
C56 0.054(16) 0.06(2) 0.052(18) -0.017(15) -0.009(13) -0.015(14)
C57 0.049(14) 0.039(15) 0.036(14) 0.003(11) 0.005(11) 0.003(11)
C58 0.055(19) 0.07(3) 0.12(3) -0.03(2) -0.04(2) 0.008(17)
C59 0.14(4) 0.10(3) 0.10(3) -0.03(3) -0.05(3) -0.06(3)
C60 0.09(2) 0.046(18) 0.06(2) -0.001(15) -0.033(17) -0.020(16)
C61 0.058(18) 0.07(2) 0.08(2) 0.014(19) 0.009(17) 0.026(17)
C62 0.11(4) 0.11(4) 0.11(4) 0.00(3) 0.00(3) 0.00(3)
C63 0.11(3) 0.11(4) 0.11(4) 0.00(3) 0.00(3) 0.00(3)
C64 0.12(3) 0.12(4) 0.06(2) 0.02(2) -0.01(2) 0.06(3)
C65 0.08(2) 0.044(17) 0.041(16) -0.009(13) -0.016(14) 0.023(15)
C66 0.074(19) 0.046(17) 0.030(14) -0.013(12) -0.028(13) -0.011(14)
C67 0.11(4) 0.11(4) 0.11(4) 0.00(3) 0.00(3) 0.00(3)
C68 0.11(3) 0.05(2) 0.13(4) -0.01(2) -0.03(3) 0.02(2)
C69 0.09(2) 0.05(2) 0.06(2) -0.013(16) -0.014(18) 0.013(18)
C70 0.12(4) 0.06(3) 0.09(3) 0.01(2) -0.01(3) 0.01(3)
C71 0.14(4) 0.05(2) 0.12(4) 0.04(2) -0.04(3) -0.03(3)
C72 0.054(18) 0.08(2) 0.10(3) 0.06(2) -0.007(18) 0.001(17)
Ni1 0.0270(13) 0.0327(16) 0.0240(14) 0.0036(12) 0.0020(10) 0.0012(11)
N1 0.034(10) 0.035(11) 0.028(10) 0.009(8) 0.004(8) 0.005(8)
N2 0.028(9) 0.043(12) 0.030(10) 0.006(9) -0.001(8) -0.002(8)
N3 0.017(8) 0.036(11) 0.042(11) 0.001(9) 0.017(7) 0.003(7)
N4 0.044(11) 0.033(11) 0.024(10) -0.004(8) -0.007(8) 0.003(8)
N5 0.018(8) 0.057(14) 0.033(11) 0.008(10) -0.003(7) 0.012(8)
N6 0.033(10) 0.050(13) 0.025(10) 0.006(9) -0.001(8) 0.006(9)
C1 0.055(15) 0.060(18) 0.029(13) 0.019(12) 0.006(11) -0.004(13)
C2 0.08(2) 0.06(2) 0.053(19) 0.036(16) 0.008(16) 0.002(17)
C3 0.07(2) 0.054(18) 0.038(15) 0.025(13) -0.005(14) 0.011(15)
C4 0.036(11) 0.027(12) 0.036(13) 0.000(10) -0.018(10) 0.006(9)
C5 0.035(12) 0.040(14) 0.031(12) 0.007(10) -0.012(9) 0.014(10)
C6 0.050(16) 0.045(17) 0.09(3) -0.002(17) -0.042(17) 0.009(13)
C7 0.039(16) 0.06(2) 0.14(4) -0.02(2) 0.002(19) 0.023(15)
C8 0.031(12) 0.050(16) 0.050(16) -0.013(13) 0.000(11) 0.006(11)
C9 0.038(12) 0.029(12) 0.038(13) 0.007(10) 0.001(10) -0.009(10)
C12 0.040(13) 0.08(2) 0.034(14) 0.000(13) -0.012(11) -0.030(13)
C13 0.057(15) 0.032(13) 0.036(14) -0.005(11) -0.009(11) -0.008(11)
C14 0.062(16) 0.063(18) 0.014(11) -0.004(11) 0.008(10) -0.004(14)
C15 0.076(19) 0.052(17) 0.026(13) -0.010(12) -0.011(12) 0.006(15)
C16 0.063(16) 0.040(15) 0.037(14) 0.012(12) -0.001(12) -0.003(12)
C17 0.035(11) 0.036(13) 0.022(11) 0.016(9) 0.000(9) 0.003(9)
C18 0.052(16) 0.07(2) 0.06(2) -0.013(16) -0.021(14) -0.020(15)
C19 0.042(15) 0.06(2) 0.07(2) -0.007(16) 0.024(14) -0.011(13)
C20 0.021(11) 0.073(19) 0.044(15) 0.011(14) 0.012(10) -0.010(11)
C21 0.017(9) 0.042(14) 0.035(13) -0.004(10) -0.004(8) 0.006(9)
C22 0.045(15) 0.10(3) 0.07(2) 0.022(19) 0.045(15) 0.019(16)
C23 0.007(9) 0.055(17) 0.09(2) -0.005(16) 0.013(11) -0.003(10)
C24 0.051(14) 0.052(16) 0.035(14) 0.001(12) 0.018(11) 0.024(12)
C25 0.055(15) 0.053(17) 0.037(15) -0.007(12) 0.001(12) 0.000(13)
C26 0.052(15) 0.052(18) 0.045(16) 0.020(14) -0.004(12) 0.013(13)
C27 0.08(2) 0.045(18) 0.052(18) 0.029(15) -0.003(15) 0.017(15)
C28 0.028(11) 0.036(13) 0.045(14) -0.002(11) -0.003(10) 0.002(9)
C29 0.036(12) 0.040(14) 0.032(13) 0.000(11) -0.011(10) 0.012(10)
C30 0.035(13) 0.032(14) 0.09(2) 0.001(14) -0.023(14) 0.018(11)
C32 0.051(15) 0.051(17) 0.047(16) -0.028(13) -0.005(12) -0.003(13)
C33 0.030(11) 0.042(14) 0.041(14) -0.011(11) -0.012(10) 0.007(10)
C34 0.048(15) 0.055(19) 0.07(2) -0.014(16) 0.009(14) 0.000(13)
C35 0.060(17) 0.08(2) 0.042(16) -0.013(15) -0.023(13) 0.013(16)
C36 0.073(19) 0.08(2) 0.026(14) -0.011(14) -0.013(13) -0.003(17)
Ni3 0.0323(14) 0.0285(15) 0.0252(14) 0.0018(11) 0.0066(11) -0.0016(11)
N13 0.039(10) 0.034(11) 0.035(11) -0.003(9) -0.002(8) 0.003(8)
N14 0.062(13) 0.030(11) 0.021(10) 0.000(8) 0.001(9) 0.003(9)
N15 0.043(10) 0.027(10) 0.032(11) -0.004(8) 0.000(8) -0.007(8)
N16 0.054(12) 0.025(10) 0.023(10) -0.009(8) 0.009(8) 0.002(9)
N17 0.042(10) 0.020(9) 0.031(10) 0.007(8) 0.017(8) 0.002(8)
N18 0.042(11) 0.049(14) 0.057(15) 0.027(11) 0.015(10) -0.005(10)
C73 0.035(12) 0.041(16) 0.067(19) 0.001(13) -0.014(12) 0.004(11)
C74 0.019(11) 0.020(13) 0.14(3) -0.007(16) -0.022(15) 0.010(9)
C75 0.037(15) 0.06(2) 0.09(3) -0.040(18) -0.018(16) -0.003(13)
C76 0.021(11) 0.065(19) 0.07(2) -0.042(16) -0.015(11) 0.008(11)
C77 0.054(15) 0.060(18) 0.024(12) -0.012(12) 0.005(11) -0.034(13)
C78 0.07(2) 0.07(2) 0.09(3) -0.04(2) 0.04(2) -0.012(18)
C79 0.038(14) 0.11(3) 0.053(19) -0.026(19) 0.026(13) -0.033(17)
C80 0.035(12) 0.08(2) 0.026(12) -0.018(13) 0.013(10) -0.039(13)
C81 0.065(16) 0.039(15) 0.025(12) -0.006(11) 0.009(11) -0.002(12)
C82 0.08(2) 0.07(2) 0.046(17) -0.006(16) 0.012(15) -0.052(18)
C83 0.057(17) 0.057(19) 0.057(19) 0.000(15) 0.001(14) 0.000(14)
C84 0.049(15) 0.061(19) 0.050(17) 0.014(14) 0.003(12) -0.018(13)
C85 0.050(14) 0.021(12) 0.060(17) -0.016(11) -0.002(12) -0.004(10)
C86 0.068(18) 0.029(14) 0.07(2) -0.020(13) -0.034(15) 0.004(12)
C87 0.048(15) 0.061(19) 0.07(2) -0.031(16) -0.024(14) 0.015(14)
C88 0.036(12) 0.023(12) 0.063(17) -0.007(11) -0.012(11) 0.008(10)
C89 0.036(11) 0.031(12) 0.029(12) -0.008(10) 0.005(9) 0.006(9)
C90 0.027(12) 0.06(2) 0.11(3) -0.012(18) -0.021(14) -0.009(12)
C91 0.07(2) 0.040(18) 0.10(3) 0.001(18) -0.004(19) 0.017(15)
C92 0.042(13) 0.024(12) 0.044(14) -0.006(10) 0.008(10) 0.009(10)
C93 0.041(13) 0.033(13) 0.040(14) -0.009(11) 0.015(11) 0.012(10)
C94 0.08(2) 0.029(14) 0.050(17) 0.001(12) -0.005(15) 0.033(14)
C95 0.12(3) 0.05(2) 0.050(19) -0.021(15) 0.021(19) 0.04(2)
C96 0.047(13) 0.034(14) 0.037(14) 0.002(11) -0.004(11) -0.004(11)
C97 0.052(15) 0.042(15) 0.041(15) 0.004(12) -0.011(12) 0.004(12)
C98 0.040(14) 0.061(19) 0.07(2) 0.025(16) -0.019(13) -0.027(13)
C99 0.09(2) 0.052(19) 0.07(2) -0.003(16) -0.015(18) -0.044(17)
C100 0.068(17) 0.035(14) 0.037(15) -0.013(11) -0.007(12) 0.005(13)
C101 0.052(14) 0.023(12) 0.037(14) 0.008(10) 0.011(11) 0.012(10)
C102 0.07(2) 0.07(2) 0.07(2) 0.000(17) 0.002(16) 0.000(16)
C103 0.060(18) 0.06(2) 0.06(2) 0.000(15) 0.001(15) 0.000(15)
C104 0.048(15) 0.048(16) 0.048(16) 0.000(13) 0.001(12) 0.000(12)
C105 0.053(14) 0.052(16) 0.021(12) 0.000(11) 0.021(11) 0.010(12)
C106 0.08(2) 0.10(3) 0.07(2) 0.05(2) 0.04(2) 0.01(2)
C107 0.08(3) 0.16(4) 0.08(3) 0.06(3) 0.03(2) -0.05(3)
C108 0.058(17) 0.08(2) 0.044(16) 0.020(15) -0.016(13) -0.033(16)
O5W 0.13(3) 0.13(3) 0.13(3) 0.00(2) 0.00(2) 0.00(2)
O3W 0.15(4) 0.15(4) 0.15(4) 0.00(3) 0.00(3) 0.00(3)
O4W 0.17(4) 0.17(4) 0.17(4) 0.00(4) 0.00(3) 0.00(3)
O2W 0.19(5) 0.19(5) 0.19(6) 0.00(4) 0.00(4) 0.00(4)
O6W 0.083(17) 0.083(19) 0.083(18) 0.000(15) 0.002(15) 0.000(14)
O1W 0.041(9) 0.041(10) 0.041(10) 0.000(8) 0.001(8) 0.000(8)
O7W 0.086(17) 0.09(2) 0.086(19) 0.000(15) 0.002(14) 0.000(15)

loop_
_atom_type_symbol
_atom_type_description
_atom_type_scat_dispersion_real
_atom_type_scat_dispersion_imag
_atom_type_scat_source
C C 0.0033 0.0016 'International Tables Vol C Tables 4.2.6.8 and 6.1.1.4'
H H 0.0000 0.0000 'International Tables Vol C Tables 4.2.6.8 and 6.1.1.4'
N N 0.0061 0.0033 'International Tables Vol C Tables 4.2.6.8 and 6.1.1.4'
Ni Ni 0.3393 1.1124 'International Tables Vol C Tables 4.2.6.8 and 6.1.1.4'
O O 0.0106 0.0060 'International Tables Vol C Tables 4.2.6.8 and 6.1.1.4'
Sb Sb -0.5866 1.5461 'International Tables Vol C Tables 4.2.6.8 and 6.1.1.4'
W W -0.8490 6.8722 'International Tables Vol C Tables 4.2.6.8 and 6.1.1.4'

loop_
_geom_angle_atom_site_label_1
_geom_angle_atom_site_label_2
_geom_angle_atom_site_label_3
_geom_angle
O1 W1 O26 85.4(6)
O2 W1 O1 90.2(7)
O2 W1 O10 159.1(7)
O2 W1 O26 86.0(6)
O4 W1 O1 103.8(8)
O4 W1 O2 99.1(7)
O4 W1 O10 101.8(7)
O4 W1 O11 97.7(8)
O4 W1 O26 169.3(7)
O10 W1 O1 85.0(7)
O10 W1 O26 73.3(6)
O11 W1 O1 158.6(7)
O11 W1 O2 86.6(6)
O11 W1 O10 90.4(6)
O11 W1 O26 73.2(5)
O1 W2 O3 88.9(7)
O1 W2 O8 158.1(6)
O1 W2 O9 86.6(8)
O1 W2 O27 85.3(6)
O3 W2 O27 84.1(6)
O5 W2 O1 101.5(8)
O5 W2 O3 102.2(8)
O5 W2 O8 100.4(8)
O5 W2 O9 101.2(8)
O5 W2 O27 170.7(7)
O8 W2 O3 86.6(7)
O8 W2 O27 73.0(5)
O9 W2 O3 156.6(7)
O9 W2 O8 89.2(7)
O9 W2 O27 72.7(6)
O2 W3 O25 86.3(5)
O3 W3 O2 90.4(7)
O3 W3 O7 87.5(7)
O3 W3 O12 158.2(7)
O3 W3 O25 85.7(6)
O6 W3 O2 102.8(8)
O6 W3 O3 102.0(8)
O6 W3 O7 98.3(7)
O6 W3 O12 99.8(8)
O6 W3 O25 167.9(7)
O7 W3 O2 158.8(6)
O7 W3 O12 89.0(7)
O7 W3 O25 72.6(5)
O12 W3 O2 85.1(7)
O12 W3 O25 72.7(6)
O12 W4 O24 88.0(7)
O12 W4 O25 74.2(6)
O12 W4 O29 160.9(6)
O13 W4 O12 98.3(8)
O13 W4 O14 102.0(7)
O13 W4 O24 97.9(7)
O13 W4 O25 168.0(7)
O13 W4 O29 100.5(7)
O14 W4 O12 90.9(7)
O14 W4 O24 160.1(6)
O14 W4 O25 87.7(5)
O14 W4 O29 88.7(6)
O24 W4 O25 72.9(5)
O29 W4 O24 85.9(6)
O29 W4 O25 86.7(5)
O7 W5 O22 90.1(6)
O7 W5 O24 89.5(6)
O7 W5 O25 75.0(5)
O7 W5 O30 159.4(6)
O22 W5 O24 158.4(6)
O22 W5 O25 84.7(5)
O22 W5 O30 85.9(6)
O23 W5 O7 100.7(7)
O23 W5 O22 100.3(7)
O23 W5 O24 101.0(6)
O23 W5 O25 173.5(6)
O23 W5 O30 99.9(7)
O24 W5 O25 74.4(5)
O30 W5 O24 86.9(6)
O30 W5 O25 84.5(5)
O8 W6 O20 86.8(6)
O8 W6 O27 74.5(6)
O8 W6 O31 161.3(7)
O20 W6 O27 72.8(5)
O21 W6 O8 98.2(7)
O21 W6 O20 99.5(7)
O21 W6 O22 102.7(7)
O21 W6 O27 169.5(6)
O21 W6 O31 99.8(7)
O22 W6 O8 94.1(6)
O22 W6 O20 157.5(6)
O22 W6 O27 85.7(6)
O22 W6 O31 86.8(6)
O31 W6 O20 85.4(6)
O31 W6 O27 86.9(6)
O9 W7 O27 74.9(6)
O18 W7 O9 87.0(7)
O18 W7 O27 84.6(5)
O19 W7 O9 98.1(7)
O19 W7 O18 98.5(7)
O19 W7 O20 101.2(7)
O19 W7 O27 172.2(7)
O19 W7 O32 100.1(7)
O20 W7 O9 88.3(7)
O20 W7 O18 160.1(6)
O20 W7 O27 75.5(5)
O20 W7 O32 89.9(6)
O32 W7 O9 161.6(6)
O32 W7 O18 88.6(6)
O32 W7 O27 87.0(6)
O10 W8 O16 88.8(6)
O10 W8 O26 75.8(5)
O16 W8 O26 73.8(5)
O17 W8 O10 95.9(7)
O17 W8 O16 99.0(7)
O17 W8 O18 102.5(7)
O17 W8 O26 168.9(7)
O17 W8 O33 101.5(7)
O18 W8 O10 89.2(7)
O18 W8 O16 158.5(6)
O18 W8 O26 85.0(5)
O18 W8 O33 88.5(6)
O33 W8 O10 162.5(6)
O33 W8 O16 87.1(6)
O33 W8 O26 86.8(5)
O11 W9 O26 74.8(5)
O14 W9 O11 88.8(6)
O14 W9 O26 86.5(6)
O15 W9 O11 95.5(7)
O15 W9 O14 100.9(6)
O15 W9 O16 98.1(6)
O15 W9 O26 167.8(6)
O15 W9 O28 102.6(7)
O16 W9 O11 87.8(5)
O16 W9 O14 160.9(6)
O16 W9 O26 74.5(5)
O16 W9 O28 89.3(5)
O28 W9 O11 161.9(6)
O28 W9 O14 88.2(6)
O28 W9 O26 87.2(5)
O28 W10 O46 87.5(6)
O28 W10 O47 86.0(5)
O43 W10 O28 88.5(6)
O43 W10 O46 160.0(6)
O43 W10 O47 86.0(5)
O43 W10 O54 90.6(7)
O44 W10 O28 101.7(7)
O44 W10 O43 102.1(6)
O44 W10 O46 97.8(6)
O44 W10 O47 168.9(6)
O44 W10 O54 97.0(7)
O46 W10 O47 74.2(5)
O54 W10 O28 161.1(6)
O54 W10 O46 86.9(6)
O54 W10 O47 75.2(6)
O33 W11 O46 88.8(6)
O33 W11 O47 87.4(5)
O33 W11 O53 161.7(6)
O35 W11 O33 87.3(6)
O35 W11 O46 158.4(5)
O35 W11 O47 86.0(5)
O35 W11 O53 90.6(6)
O45 W11 O33 99.7(7)
O45 W11 O35 102.5(6)
O45 W11 O46 99.0(6)
O45 W11 O47 169.0(6)
O45 W11 O53 98.5(7)
O46 W11 O47 72.6(5)
O53 W11 O46 86.5(6)
O53 W11 O47 74.3(5)
O32 W12 O37 87.6(6)
O32 W12 O49 84.7(5)
O35 W12 O32 86.3(6)
O35 W12 O37 159.7(5)
O35 W12 O49 85.7(5)
O36 W12 O32 103.1(7)
O36 W12 O35 101.4(7)
O36 W12 O37 98.9(7)
O36 W12 O49 169.7(6)
O36 W12 O52 96.8(7)
O37 W12 O49 74.4(5)
O52 W12 O32 160.1(6)
O52 W12 O35 90.5(6)
O52 W12 O37 88.7(6)
O52 W12 O49 75.5(5)
O31 W13 O37 89.0(7)
O31 W13 O39 87.7(7)
O31 W13 O49 88.2(6)
O31 W13 O51 163.2(7)
O37 W13 O39 159.3(6)
O37 W13 O49 74.8(5)
O37 W13 O51 86.5(6)
O38 W13 O31 103.9(7)
O38 W13 O37 97.4(7)
O38 W13 O39 103.3(7)
O38 W13 O49 165.7(6)
O38 W13 O51 92.8(7)
O39 W13 O49 84.6(5)
O39 W13 O51 90.7(7)
O51 W13 O49 75.0(5)
O30 W14 O39 89.5(7)
O30 W14 O41 89.0(6)
O30 W14 O48 88.2(6)
O30 W14 O50 163.1(6)
O39 W14 O41 163.5(6)
O39 W14 O48 88.1(6)
O39 W14 O50 89.8(7)
O40 W14 O30 100.5(8)
O40 W14 O39 101.3(7)
O40 W14 O41 95.1(7)
O40 W14 O48 167.2(7)
O40 W14 O50 96.2(8)
O41 W14 O48 75.5(5)
O50 W14 O41 87.0(7)
O50 W14 O48 74.9(6)
O29 W15 O41 88.3(6)
O29 W15 O43 88.7(6)
O29 W15 O48 87.2(5)
O29 W15 O55 160.6(6)
O41 W15 O43 159.7(6)
O41 W15 O48 74.1(5)
O42 W15 O29 101.6(8)
O42 W15 O41 98.3(7)
O42 W15 O43 102.0(7)
O42 W15 O48 168.4(7)
O42 W15 O55 97.7(8)
O43 W15 O48 85.7(5)
O55 W15 O41 87.0(6)
O55 W15 O43 89.2(6)
O55 W15 O48 73.4(6)
O34 W16 O48 169.0(7)
O34 W16 O50 99.6(8)
O34 W16 O55 98.3(8)
O34 W16 O57 100.2(8)
O34 W16 O58 101.7(8)
O50 W16 O48 73.1(6)
O55 W16 O48 74.0(6)
O55 W16 O50 89.9(7)
O55 W16 O57 88.3(7)
O55 W16 O58 160.0(7)
O57 W16 O48 87.5(6)
O57 W16 O50 160.2(7)
O58 W16 O48 86.2(6)
O58 W16 O50 86.9(7)
O58 W16 O57 88.1(7)
O51 W17 O49 74.1(5)
O51 W17 O52 88.1(6)
O51 W17 O56 158.9(6)
O52 W17 O49 72.3(5)
O56 W17 O49 84.8(5)
O56 W17 O52 86.5(7)
O58 W17 O49 85.2(6)
O58 W17 O51 89.4(7)
O58 W17 O52 157.2(6)
O58 W17 O56 87.8(7)
O59 W17 O49 169.3(7)
O59 W17 O51 98.2(7)
O59 W17 O52 100.5(7)
O59 W17 O56 102.9(7)
O59 W17 O58 102.3(8)
O53 W18 O47 73.3(6)
O53 W18 O54 88.6(6)
O53 W18 O57 158.7(7)
O54 W18 O47 71.3(6)
O56 W18 O47 85.7(6)
O56 W18 O53 87.9(7)
O56 W18 O54 156.8(7)
O56 W18 O57 87.5(8)
O57 W18 O47 85.7(6)
O57 W18 O54 87.6(7)
O60 W18 O47 170.7(7)
O60 W18 O53 100.7(8)
O60 W18 O54 101.8(8)
O60 W18 O56 101.4(7)
O60 W18 O57 100.5(8)
O25 Sb1 Sb2 126.4(4)
O25 Sb1 O26 90.5(5)
O25 Sb1 O27 89.7(6)
O26 Sb1 Sb2 123.9(4)
O26 Sb1 O27 89.1(6)
O27 Sb1 Sb2 126.0(4)
O47 Sb2 Sb1 126.2(4)
O47 Sb2 O48 89.0(6)
O47 Sb2 O49 91.8(6)
O48 Sb2 Sb1 125.0(4)
O49 Sb2 Sb1 124.9(4)
O49 Sb2 O48 88.7(5)
W2 O1 W1 149.4(9)
W1 O2 W3 147.0(9)
W3 O3 W2 150.0(10)
W5 O7 W3 119.8(7)
W6 O8 W2 121.0(8)
W2 O9 W7 119.3(7)
W8 O10 W1 119.1(8)
W1 O11 W9 119.8(7)
W4 O12 W3 120.6(8)
W4 O14 W9 153.0(9)
W9 O16 W8 117.7(7)
W8 O18 W7 154.7(8)
W7 O20 W6 117.3(7)
W6 O22 W5 158.9(9)
W5 O24 W4 118.0(6)
W4 O25 W3 92.5(4)
W5 O25 W3 92.6(4)
W5 O25 W4 94.7(4)
Sb1 O25 W3 137.6(6)
Sb1 O25 W4 114.3(6)
Sb1 O25 W5 115.7(6)
W8 O26 W1 91.8(4)
W8 O26 W9 94.0(5)
W9 O26 W1 92.3(5)
Sb1 O26 W1 137.3(7)
Sb1 O26 W8 116.1(6)
Sb1 O26 W9 115.5(6)
W6 O27 W2 91.5(5)
W7 O27 W2 93.1(5)
W7 O27 W6 94.3(5)
Sb1 O27 W2 138.3(7)
Sb1 O27 W6 114.8(6)
Sb1 O27 W7 115.1(7)
W9 O28 W10 146.0(8)
W15 O29 W4 145.8(8)
W14 O30 W5 143.4(8)
W13 O31 W6 148.5(9)
W7 O32 W12 142.9(8)
W8 O33 W11 147.6(8)
W12 O35 W11 157.4(8)
W13 O37 W12 117.5(7)
W14 O39 W13 152.8(9)
W15 O41 W14 115.9(6)
W10 O43 W15 153.7(9)
W11 O46 W10 118.3(6)
W10 O47 W11 94.9(5)
W10 O47 W18 92.9(5)
W11 O47 W18 91.4(5)
Sb2 O47 W10 117.3(6)
Sb2 O47 W11 113.6(6)
Sb2 O47 W18 137.2(7)
W14 O48 W15 94.4(5)
W14 O48 W16 93.8(5)
W15 O48 W16 93.1(5)
Sb2 O48 W14 113.6(6)
Sb2 O48 W15 113.9(6)
Sb2 O48 W16 138.6(7)
W12 O49 W13 93.3(5)
W12 O49 W17 92.2(4)
W13 O49 W17 92.7(4)
Sb2 O49 W12 114.4(6)
Sb2 O49 W13 116.6(6)
Sb2 O49 W17 137.6(7)
W14 O50 W16 118.2(8)
W17 O51 W13 118.1(7)
W12 O52 W17 120.0(7)
W18 O53 W11 121.0(8)
W10 O54 W18 120.6(8)
W16 O55 W15 119.5(8)
W18 O56 W17 151.9(9)
W18 O57 W16 149.1(9)
W17 O58 W16 149.6(9)
N7 Ni2 N8 80.6(10)
N7 Ni2 N9 95.7(9)
N7 Ni2 N11 90.9(10)
N7 Ni2 N12 92.2(9)
N8 Ni2 N12 89.3(10)
N9 Ni2 N8 95.4(9)
N9 Ni2 N12 171.3(9)
N10 Ni2 N7 170.8(9)
N10 Ni2 N8 92.7(10)
N10 Ni2 N9 78.7(8)
N10 Ni2 N11 96.8(10)
N10 Ni2 N12 93.9(9)
N11 Ni2 N8 166.9(10)
N11 Ni2 N9 95.3(9)
N11 Ni2 N12 81.1(10)
C37 N7 Ni2 132(2)
C37 N7 C41 117(3)
C41 N7 Ni2 112(2)
C44 N8 Ni2 106(2)
C48 N8 Ni2 133(3)
C48 N8 C44 120(3)
C49 N9 Ni2 132(2)
C49 N9 C53 116(2)
C53 N9 Ni2 112.3(16)
C57 N10 Ni2 115.7(17)
C57 N10 C60 117(2)
C60 N10 Ni2 127.7(19)
C61 N11 Ni2 128(2)
C61 N11 C65 122(3)
C65 N11 Ni2 109(2)
C66 N12 Ni2 110.4(19)
C72 N12 Ni2 130(2)
C72 N12 C66 119(3)
N7 C37 H37 117.9
N7 C37 C38 124(3)
C38 C37 H37 117.9
C37 C38 H38 120.1
C39 C38 C37 120(4)
C39 C38 H38 120.1
C38 C39 H39 119.4
C38 C39 C40 121(5)
C40 C39 H39 119.4
C39 C40 C41 121(4)
C39 C40 C42 128(5)
C41 C40 C42 111(4)
N7 C41 C40 117(3)
N7 C41 C44 117(3)
C44 C41 C40 126(3)
C40 C42 H42 115.4
C43 C42 C40 129(6)
C43 C42 H42 115.4
C42 C43 H43 123.7
C42 C43 C47 113(5)
C47 C43 H43 123.7
N8 C44 C47 116(3)
C41 C44 N8 123(3)
C41 C44 C47 121(3)
C46 C45 H45 121.6
C47 C45 H45 121.6
C47 C45 C46 117(6)
C45 C46 H46 121.1
C45 C46 C48 118(5)
C48 C46 H46 121.1
C44 C47 C43 120(5)
C45 C47 C43 115(5)
C45 C47 C44 125(5)
N8 C48 C46 124(4)
N8 C48 H48 118.0
C46 C48 H48 118.0
N9 C49 H49 117.6
N9 C49 C50 125(3)
C50 C49 H49 117.6
C49 C50 H50 119.6
C51 C50 C49 121(3)
C51 C50 H50 119.6
C50 C51 H51 121.2
C50 C51 C52 118(3)
C52 C51 H51 121.2
C51 C52 C53 120(3)
C51 C52 C54 128(3)
C53 C52 C54 113(3)
N9 C53 C52 121(2)
N9 C53 C57 117(2)
C52 C53 C57 122(2)
C52 C54 H54 116.7
C55 C54 C52 127(3)
C55 C54 H54 116.7
C54 C55 H55 119.6
C54 C55 C56 121(3)
C56 C55 H55 119.6
C57 C56 C55 117(3)
C58 C56 C55 122(3)
C58 C56 C57 121(3)
N10 C57 C53 116(2)
N10 C57 C56 124(3)
C56 C57 C53 120(2)
C56 C58 H58 120.1
C56 C58 C59 120(3)
C59 C58 H58 120.1
C58 C59 H59 121.5
C58 C59 C60 117(3)
C60 C59 H59 121.5
N10 C60 C59 122(3)
N10 C60 H60 119.0
C59 C60 H60 119.0
N11 C61 H61 121.7
N11 C61 C62 117(4)
C62 C61 H61 121.7
C61 C62 H62 118.2
C63 C62 C61 124(5)
C63 C62 H62 118.2
C62 C63 H63 121.5
C64 C63 C62 117(5)
C64 C63 H63 121.5
C63 C64 C65 119(4)
C63 C64 C67 124(5)
C65 C64 C67 114(5)
N11 C65 C64 119(4)
N11 C65 C66 122(3)
C66 C65 C64 117(3)
N12 C66 C65 116(3)
N12 C66 C69 123(3)
C69 C66 C65 121(3)
C64 C67 H67 119.1
C68 C67 C64 122(5)
C68 C67 H67 119.1
C67 C68 H68 119.0
C67 C68 C69 122(4)
C69 C68 H68 119.0
C66 C69 C68 121(4)
C66 C69 C70 115(3)
C68 C69 C70 124(4)
C69 C70 H70 118.9
C71 C70 C69 122(4)
C71 C70 H70 118.9
C70 C71 H71 119.9
C70 C71 C72 120(5)
C72 C71 H71 119.9
N12 C72 C71 120(4)
N12 C72 H72 119.9
C71 C72 H72 119.9
N1 Ni1 N2 80.1(7)
N1 Ni1 N3 94.3(8)
N1 Ni1 N4 93.5(7)
N1 Ni1 N5 173.3(8)
N1 Ni1 N6 93.8(7)
N2 Ni1 N3 94.0(7)
N2 Ni1 N4 171.2(8)
N2 Ni1 N5 97.3(7)
N2 Ni1 N6 91.9(7)
N3 Ni1 N5 92.1(8)
N3 Ni1 N6 170.7(7)
N4 Ni1 N3 80.3(6)
N4 Ni1 N5 89.6(7)
N4 Ni1 N6 94.5(7)
N5 Ni1 N6 80.0(8)
C1 N1 Ni1 128.3(16)
C1 N1 C5 119(2)
C5 N1 Ni1 112.9(14)
C9 N2 Ni1 112.1(14)
C9 N2 C12 118(2)
C12 N2 Ni1 129.6(17)
C13 N3 Ni1 129.0(15)
C13 N3 C17 119(2)
C17 N3 Ni1 111.4(14)
C21 N4 Ni1 112.3(14)
C24 N4 Ni1 128.1(18)
C24 N4 C21 119(2)
C25 N5 Ni1 128.7(19)
C25 N5 C29 119(2)
C29 N5 Ni1 112.4(14)
C33 N6 Ni1 111.1(15)
C36 N6 Ni1 131(2)
C36 N6 C33 118(2)
N1 C1 H1 120.1
N1 C1 C2 120(3)
C2 C1 H1 120.1
C1 C2 H2 118.9
C3 C2 C1 122(3)
C3 C2 H2 118.9
C2 C3 H3 120.2
C2 C3 C4 120(2)
C4 C3 H3 120.2
C3 C4 C6 123(2)
C5 C4 C3 117(2)
C5 C4 C6 120(2)
N1 C5 C4 123(2)
N1 C5 C9 115.3(19)
C4 C5 C9 122(2)
C4 C6 H6 121.3
C7 C6 C4 117(3)
C7 C6 H6 121.3
C6 C7 H7 117.0
C6 C7 C8 126(3)
C8 C7 H7 117.0
C7 C8 C9 117(3)
C7 C8 C10 128(3)
C10 C8 C9 115(2)
N2 C9 C5 119(2)
N2 C9 C8 123(2)
C5 C9 C8 117(2)
C8 C10 H10 119.8
C11 C10 C8 120(3)
C11 C10 H10 119.8
C10 C11 H11 119.3
C10 C11 C12 121(3)
C12 C11 H11 119.3
N2 C12 C11 122(3)
N2 C12 H12 119.0
C11 C12 H12 119.0
N3 C13 H13 120.1
N3 C13 C14 120(2)
C14 C13 H13 120.1
C13 C14 H14 118.5
C15 C14 C13 123(2)
C15 C14 H14 118.5
C14 C15 H15 121.8
C14 C15 C16 116(2)
C16 C15 H15 121.8
C15 C16 C17 120(2)
C15 C16 C18 122(3)
C17 C16 C18 117(2)
N3 C17 C16 121(2)
N3 C17 C21 117(2)
C16 C17 C21 122(2)
C16 C18 H18 119.7
C19 C18 C16 121(3)
C19 C18 H18 119.7
C18 C19 H19 118.5
C18 C19 C20 123(3)
C20 C19 H19 118.5
C19 C20 C21 120(2)
C19 C20 C22 128(2)
C22 C20 C21 111(3)
N4 C21 C17 118.5(19)
N4 C21 C20 125(2)
C17 C21 C20 116(2)
C20 C22 H22 117.3
C23 C22 C20 125(3)
C23 C22 H22 117.3
C22 C23 H23 122.5
C22 C23 C24 115(3)
C24 C23 H23 122.5
N4 C24 C23 124(3)
N4 C24 H24 118.1
C23 C24 H24 118.1
N5 C25 H25 119.7
N5 C25 C26 121(3)
C26 C25 H25 119.7
C25 C26 H26 119.4
C27 C26 C25 121(3)
C27 C26 H26 119.4
C26 C27 H27 119.8
C26 C27 C28 120(2)
C28 C27 H27 119.8
C27 C28 C30 125(2)
C29 C28 C27 117(2)
C29 C28 C30 118(2)
N5 C29 C28 122(2)
N5 C29 C33 116(2)
C28 C29 C33 122(2)
C28 C30 H30 118.1
C31 C30 C28 124(2)
C31 C30 H30 118.1
C30 C31 H31 121.4
C30 C31 C32 117(3)
C32 C31 H31 121.4
C33 C32 C31 120(2)
C34 C32 C31 120(3)
C34 C32 C33 119(3)
N6 C33 C29 120(2)
N6 C33 C32 121(2)
C32 C33 C29 119(2)
C32 C34 H34 121.2
C35 C34 C32 118(3)
C35 C34 H34 121.2
C34 C35 H35 119.1
C34 C35 C36 122(3)
C36 C35 H35 119.1
N6 C36 C35 122(3)
N6 C36 H36 118.8
C35 C36 H36 118.8
N13 Ni3 N14 79.3(8)
N13 Ni3 N15 94.4(8)
N13 Ni3 N17 90.3(7)
N13 Ni3 N18 96.6(8)
N14 Ni3 N17 96.1(7)
N14 Ni3 N18 173.6(8)
N15 Ni3 N14 93.1(8)
N15 Ni3 N17 170.3(7)
N15 Ni3 N18 92.2(8)
N16 Ni3 N13 169.7(8)
N16 Ni3 N14 93.2(7)
N16 Ni3 N15 78.8(8)
N16 Ni3 N17 97.6(7)
N16 Ni3 N18 91.4(8)
N18 Ni3 N17 78.9(8)
C73 N13 Ni3 126.5(18)
C73 N13 C77 119(2)
C77 N13 Ni3 113.8(18)
C81 N14 Ni3 112.5(15)
C81 N14 C84 122(2)
C84 N14 Ni3 125.2(17)
C85 N15 Ni3 126.3(16)
C89 N15 Ni3 113.9(15)
C89 N15 C85 120(2)
C93 N16 Ni3 112.8(14)
C96 N16 Ni3 129.3(17)
C96 N16 C93 118(2)
C97 N17 Ni3 128.5(16)
C97 N17 C101 118(2)
C101 N17 Ni3 113.4(15)
C105 N18 Ni3 112.5(15)
C105 N18 C108 118(2)
C108 N18 Ni3 129.5(19)
N13 C73 H73 120.1
N13 C73 C74 120(3)
C74 C73 H73 120.1
C73 C74 H74 119.1
C75 C74 C73 122(3)
C75 C74 H74 119.1
C74 C75 H75 120.6
C74 C75 C76 119(3)
C76 C75 H75 120.6
C75 C76 C78 125(3)
C77 C76 C75 117(3)
C77 C76 C78 118(3)
N13 C77 C76 124(3)
N13 C77 C81 117(2)
C76 C77 C81 120(2)
C76 C78 H78 118.8
C79 C78 C76 122(3)
C79 C78 H78 118.8
C78 C79 H79 119.8
C78 C79 C80 120(3)
C80 C79 H79 119.8
C81 C80 C79 119(3)
C81 C80 C82 116(3)
C82 C80 C79 125(3)
N14 C81 C77 117(2)
N14 C81 C80 123(2)
C80 C81 C77 120(2)
C80 C82 H82 118.9
C83 C82 C80 122(3)
C83 C82 H82 118.9
C82 C83 H83 119.3
C82 C83 C84 121(3)
C84 C83 H83 119.3
N14 C84 C83 115(3)
N14 C84 H84 122.3
C83 C84 H84 122.3
N15 C85 H85 119.1
N15 C85 C86 122(2)
C86 C85 H85 119.1
C85 C86 H86 121.0
C87 C86 C85 118(2)
C87 C86 H86 121.0
C86 C87 H87 119.2
C86 C87 C88 122(2)
C88 C87 H87 119.2
C87 C88 C89 116(2)
C87 C88 C90 126(2)
C90 C88 C89 118(2)
N15 C89 C88 123(2)
N15 C89 C93 117(2)
C93 C89 C88 120(2)
C88 C90 H90 118.9
C91 C90 C88 122(3)
C91 C90 H90 118.9
C90 C91 H91 119.1
C90 C91 C92 122(3)
C92 C91 H91 119.1
C91 C92 C93 117(2)
C94 C92 C91 124(2)
C94 C92 C93 118(2)
N16 C93 C89 117.1(19)
N16 C93 C92 122(2)
C89 C93 C92 121(2)
C92 C94 H94 121.3
C95 C94 C92 117(2)
C95 C94 H94 121.3
C94 C95 H95 117.3
C94 C95 C96 125(3)
C96 C95 H95 117.3
N16 C96 C95 119(3)
N16 C96 H96 120.5
C95 C96 H96 120.5
N17 C97 H97 118.2
N17 C97 C98 124(2)
C98 C97 H97 118.2
C97 C98 H98 122.6
C99 C98 C97 115(3)
C99 C98 H98 122.6
C98 C99 H99 117.4
C98 C99 C100 125(3)
C100 C99 H99 117.4
C99 C100 C102 128(3)
C101 C100 C99 116(3)
C101 C100 C102 116(3)
N17 C101 C105 116(2)
C100 C101 N17 122(2)
C100 C101 C105 122(2)
C100 C102 H102 118.2
C103 C102 C100 124(3)
C103 C102 H102 118.2
C102 C103 H103 119.0
C102 C103 C104 122(3)
C104 C103 H103 119.0
C105 C104 C103 117(3)
C106 C104 C103 125(3)
C106 C104 C105 117(3)
N18 C105 C101 119(2)
N18 C105 C104 122(2)
C101 C105 C104 119(2)
C104 C106 H106 119.9
C107 C106 C104 120(3)
C107 C106 H106 119.9
C106 C107 H107 119.7
C106 C107 C108 121(3)
C108 C107 H107 119.7
N18 C108 C107 122(3)
N18 C108 H108 118.8
C107 C108 H108 118.8
H5WA O5W H5WB 109.4
H3WA O3W H3WB 109.5
H4WA O4W H4WB 109.4
H2WA O2W H2WB 109.6
H6WA O6W H6WB 109.4
H1WA O1W H1WB 109.4
H7WA O7W H7WB 109.4

loop_
_geom_bond_atom_site_label_1
_geom_bond_atom_site_label_2
_geom_bond_distance
W1 O1 1.951(17)
W1 O2 1.915(14)
W1 O4 1.717(16)
W1 O10 1.924(15)
W1 O11 1.905(14)
W1 O26 2.360(13)
W2 O1 1.886(17)
W2 O3 1.963(16)
W2 O5 1.713(16)
W2 O8 1.917(16)
W2 O9 1.903(16)
W2 O27 2.357(15)
W3 O2 1.940(15)
W3 O3 1.868(16)
W3 O6 1.732(18)
W3 O7 1.934(14)
W3 O12 1.937(17)
W3 O25 2.339(13)
W4 O12 1.916(18)
W4 O13 1.673(15)
W4 O14 1.909(14)
W4 O24 1.970(14)
W4 O25 2.292(12)
W4 O29 1.956(15)
W5 O7 1.908(15)
W5 O22 1.918(15)
W5 O23 1.682(15)
W5 O24 1.933(14)
W5 O25 2.256(12)
W5 O30 1.930(16)
W6 O8 1.913(15)
W6 O20 1.970(13)
W6 O21 1.699(13)
W6 O22 1.887(14)
W6 O27 2.295(13)
W6 O31 1.965(17)
W7 O9 1.955(17)
W7 O18 1.926(14)
W7 O19 1.712(13)
W7 O20 1.911(15)
W7 O27 2.226(13)
W7 O32 1.911(16)
W8 O10 1.923(17)
W8 O16 1.956(13)
W8 O17 1.702(15)
W8 O18 1.896(14)
W8 O26 2.257(13)
W8 O33 1.899(15)
W9 O11 1.948(15)
W9 O14 1.940(14)
W9 O15 1.696(14)
W9 O16 1.908(12)
W9 O26 2.263(13)
W9 O28 1.908(15)
W10 O28 1.915(15)
W10 O43 1.868(14)
W10 O44 1.705(13)
W10 O46 1.946(13)
W10 O47 2.227(13)
W10 O54 1.902(17)
W11 O33 1.922(15)
W11 O35 1.907(14)
W11 O45 1.689(14)
W11 O46 1.940(13)
W11 O47 2.300(13)
W11 O53 1.939(15)
W12 O32 1.919(15)
W12 O35 1.903(14)
W12 O36 1.709(16)
W12 O37 1.944(13)
W12 O49 2.273(12)
W12 O52 1.876(15)
W13 O31 1.873(17)
W13 O37 1.923(13)
W13 O38 1.706(15)
W13 O39 1.934(16)
W13 O49 2.273(13)
W13 O51 1.973(15)
W14 O30 1.880(15)
W14 O39 1.903(16)
W14 O40 1.735(16)
W14 O41 1.956(16)
W14 O48 2.225(14)
W14 O50 1.914(17)
W15 O29 1.856(15)
W15 O41 1.949(15)
W15 O42 1.696(15)
W15 O43 1.956(16)
W15 O48 2.287(13)
W15 O55 1.945(16)
W16 O34 1.697(17)
W16 O48 2.291(14)
W16 O50 1.929(17)
W16 O55 1.905(16)
W16 O57 1.925(17)
W16 O58 1.915(16)
W17 O49 2.346(13)
W17 O51 1.924(16)
W17 O52 1.965(15)
W17 O56 1.941(14)
W17 O58 1.907(15)
W17 O59 1.691(17)
W18 O47 2.369(14)
W18 O53 1.901(14)
W18 O54 1.934(16)
W18 O56 1.872(14)
W18 O57 1.920(16)
W18 O60 1.705(16)
Sb1 Sb2 2.180(5)
Sb1 O25 1.996(12)
Sb1 O26 2.008(12)
Sb1 O27 2.015(13)
Sb2 O47 1.983(14)
Sb2 O48 2.015(12)
Sb2 O49 2.008(12)
Ni2 N7 2.09(3)
Ni2 N8 2.13(3)
Ni2 N9 2.12(2)
Ni2 N10 2.07(2)
Ni2 N11 2.09(2)
Ni2 N12 2.13(2)
N7 C37 1.34(4)
N7 C41 1.34(4)
N8 C44 1.38(4)
N8 C48 1.22(4)
N9 C49 1.32(3)
N9 C53 1.36(3)
N10 C57 1.33(3)
N10 C60 1.35(3)
N11 C61 1.30(4)
N11 C65 1.35(4)
N12 C66 1.38(4)
N12 C72 1.24(4)
C37 H37 0.9300
C37 C38 1.38(5)
C38 H38 0.9300
C38 C39 1.22(5)
C39 H39 0.9300
C39 C40 1.34(5)
C40 C41 1.45(5)
C40 C42 1.45(7)
C41 C44 1.36(4)
C42 H42 0.9300
C42 C43 1.44(7)
C43 H43 0.9300
C43 C47 1.52(7)
C44 C47 1.44(6)
C45 H45 0.9300
C45 C46 1.35(7)
C45 C47 1.29(6)
C46 H46 0.9300
C46 C48 1.47(6)
C48 H48 0.9300
C49 H49 0.9300
C49 C50 1.36(4)
C50 H50 0.9300
C50 C51 1.31(5)
C51 H51 0.9300
C51 C52 1.39(4)
C52 C53 1.39(3)
C52 C54 1.46(4)
C53 C57 1.47(3)
C54 H54 0.9300
C54 C55 1.29(5)
C55 H55 0.9300
C55 C56 1.45(5)
C56 C57 1.37(4)
C56 C58 1.34(4)
C58 H58 0.9300
C58 C59 1.36(6)
C59 H59 0.9300
C59 C60 1.46(4)
C60 H60 0.9300
C61 H61 0.9300
C61 C62 1.45(6)
C62 H62 0.9300
C62 C63 1.36(6)
C63 H63 0.9300
C63 C64 1.32(6)
C64 C65 1.49(5)
C64 C67 1.49(7)
C65 C66 1.41(4)
C66 C69 1.38(4)
C67 H67 0.9300
C67 C68 1.27(6)
C68 H68 0.9300
C68 C69 1.38(5)
C69 C70 1.40(5)
C70 H70 0.9300
C70 C71 1.23(6)
C71 H71 0.9300
C71 C72 1.48(5)
C72 H72 0.9300
Ni1 N1 2.074(18)
Ni1 N2 2.080(17)
Ni1 N3 2.10(2)
Ni1 N4 2.090(19)
Ni1 N5 2.108(19)
Ni1 N6 2.12(2)
N1 C1 1.35(3)
N1 C5 1.38(3)
N2 C9 1.33(3)
N2 C12 1.37(3)
N3 C13 1.33(3)
N3 C17 1.37(3)
N4 C21 1.34(3)
N4 C24 1.32(3)
N5 C25 1.33(3)
N5 C29 1.35(3)
N6 C33 1.32(3)
N6 C36 1.32(3)
C1 H1 0.9300
C1 C2 1.39(4)
C2 H2 0.9300
C2 C3 1.32(4)
C3 H3 0.9300
C3 C4 1.43(4)
C4 C5 1.38(3)
C4 C6 1.44(4)
C5 C9 1.43(3)
C6 H6 0.9300
C6 C7 1.36(5)
C7 H7 0.9300
C7 C8 1.38(5)
C8 C9 1.47(3)
C8 C10 1.44(4)
C10 H10 0.9300
C10 C11 1.35(4)
C11 H11 0.9300
C11 C12 1.37(4)
C12 H12 0.9300
C13 H13 0.9300
C13 C14 1.42(3)
C14 H14 0.9300
C14 C15 1.34(4)
C15 H15 0.9300
C15 C16 1.39(4)
C16 C17 1.40(4)
C16 C18 1.49(4)
C17 C21 1.44(3)
C18 H18 0.9300
C18 C19 1.29(4)
C19 H19 0.9300
C19 C20 1.40(4)
C20 C21 1.44(3)
C20 C22 1.42(4)
C22 H22 0.9300
C22 C23 1.39(4)
C23 H23 0.9300
C23 C24 1.41(3)
C24 H24 0.9300
C25 H25 0.9300
C25 C26 1.40(4)
C26 H26 0.9300
C26 C27 1.28(4)
C27 H27 0.9300
C27 C28 1.41(4)
C28 C29 1.40(3)
C28 C30 1.45(4)
C29 C33 1.46(3)
C30 H30 0.9300
C30 C31 1.39(4)
C31 H31 0.9300
C31 C32 1.49(4)
C32 C33 1.44(3)
C32 C34 1.35(4)
C34 H34 0.9300
C34 C35 1.31(4)
C35 H35 0.9300
C35 C36 1.39(4)
C36 H36 0.9300
Ni3 N13 2.079(19)
Ni3 N14 2.102(19)
Ni3 N15 2.080(19)
Ni3 N16 2.061(18)
Ni3 N17 2.11(2)
Ni3 N18 2.11(2)
N13 C73 1.32(3)
N13 C77 1.35(3)
N14 C81 1.36(3)
N14 C84 1.37(3)
N15 C85 1.37(3)
N15 C89 1.33(3)
N16 C93 1.38(3)
N16 C96 1.35(3)
N17 C97 1.37(3)
N17 C101 1.37(3)
N18 C105 1.35(3)
N18 C108 1.36(3)
C73 H73 0.9300
C73 C74 1.44(4)
C74 H74 0.9300
C74 C75 1.31(5)
C75 H75 0.9300
C75 C76 1.43(5)
C76 C77 1.39(4)
C76 C78 1.47(5)
C77 C81 1.44(4)
C78 H78 0.9300
C78 C79 1.31(5)
C79 H79 0.9300
C79 C80 1.44(4)
C80 C81 1.40(3)
C80 C82 1.41(4)
C82 H82 0.9300
C82 C83 1.32(4)
C83 H83 0.9300
C83 C84 1.48(4)
C84 H84 0.9300
C85 H85 0.9300
C85 C86 1.42(3)
C86 H86 0.9300
C86 C87 1.38(4)
C87 H87 0.9300
C87 C88 1.41(4)
C88 C89 1.45(3)
C88 C90 1.41(4)
C89 C93 1.39(3)
C90 H90 0.9300
C90 C91 1.36(4)
C91 H91 0.9300
C91 C92 1.42(4)
C92 C93 1.44(3)
C92 C94 1.40(4)
C94 H94 0.9300
C94 C95 1.29(5)
C95 H95 0.9300
C95 C96 1.44(4)
C96 H96 0.9300
C97 H97 0.9300
C97 C98 1.38(4)
C98 H98 0.9300
C98 C99 1.37(4)
C99 H99 0.9300
C99 C100 1.38(4)
C100 C101 1.37(4)
C100 C102 1.47(4)
C101 C105 1.42(3)
C102 H102 0.9300
C102 C103 1.26(4)
C103 H103 0.9300
C103 C104 1.43(4)
C104 C105 1.43(3)
C104 C106 1.39(4)
C106 H106 0.9300
C106 C107 1.34(5)
C107 H107 0.9300
C107 C108 1.37(4)
C108 H108 0.9300
O5W H5WA 0.8506
O5W H5WB 0.8504
O3W H3WA 0.8494
O3W H3WB 0.8494
O4W H4WA 0.8501
O4W H4WB 0.8507
O2W H2WA 0.8498
O2W H2WB 0.8493
O6W H6WA 0.8503
O6W H6WB 0.8503
O1W H1WA 0.8501
O1W H1WB 0.8497
O7W H7WA 0.8500
O7W H7WB 0.8504

loop_
_geom_torsion_atom_site_label_1
_geom_torsion_atom_site_label_2
_geom_torsion_atom_site_label_3
_geom_torsion_atom_site_label_4
_geom_torsion
Sb1 Sb2 O47 W10 -52.5(8)
Sb1 Sb2 O47 W11 56.8(8)
Sb1 Sb2 O47 W18 177.6(6)
Sb1 Sb2 O48 W14 -51.9(8)
Sb1 Sb2 O48 W15 54.6(8)
Sb1 Sb2 O48 W16 -179.1(7)
Sb1 Sb2 O49 W12 -56.7(8)
Sb1 Sb2 O49 W13 50.6(7)
Sb1 Sb2 O49 W17 179.3(6)
Sb2 Sb1 O25 W3 -179.0(6)
Sb2 Sb1 O25 W4 -54.6(7)
Sb2 Sb1 O25 W5 53.9(7)
Sb2 Sb1 O26 W1 179.7(6)
Sb2 Sb1 O26 W8 -54.6(7)
Sb2 Sb1 O26 W9 54.1(8)
Sb2 Sb1 O27 W2 178.4(7)
Sb2 Sb1 O27 W6 -57.5(8)
Sb2 Sb1 O27 W7 50.4(8)
O1 W1 O2 W3 -20.0(16)
O1 W1 O10 W8 88.1(10)
O1 W1 O11 W9 -6(2)
O1 W1 O26 W8 -87.2(6)
O1 W1 O26 W9 178.7(6)
O1 W1 O26 Sb1 46.0(10)
O1 W2 O3 W3 18(2)
O1 W2 O8 W6 5(2)
O1 W2 O9 W7 -87.8(10)
O1 W2 O27 W6 -176.5(7)
O1 W2 O27 W7 89.1(7)
O1 W2 O27 Sb1 -45.2(11)
O2 W1 O1 W2 20(2)
O2 W1 O10 W8 11(2)
O2 W1 O11 W9 -87.5(8)
O2 W1 O26 W8 -177.7(6)
O2 W1 O26 W9 88.1(6)
O2 W1 O26 Sb1 -44.6(10)
O2 W3 O3 W2 -18.7(19)
O2 W3 O7 W5 -2(2)
O2 W3 O12 W4 86.6(10)
O2 W3 O25 W4 -85.4(5)
O2 W3 O25 W5 179.8(5)
O2 W3 O25 Sb1 45.8(10)
O3 W2 O1 W1 -19(2)
O3 W2 O8 W6 83.3(10)
O3 W2 O9 W7 -9(2)
O3 W2 O27 W6 -87.1(6)
O3 W2 O27 W7 178.5(6)
O3 W2 O27 Sb1 44.2(10)
O3 W3 O2 W1 19.8(16)
O3 W3 O7 W5 -86.8(9)
O3 W3 O12 W4 8(3)
O3 W3 O25 W4 -176.1(6)
O3 W3 O25 W5 89.1(6)
O3 W3 O25 Sb1 -44.9(10)
O4 W1 O1 W2 119(2)
O4 W1 O2 W3 -124.0(16)
O4 W1 O10 W8 -168.8(10)
O4 W1 O11 W9 173.7(8)
O4 W1 O26 W8 63(4)
O4 W1 O26 W9 -31(4)
O4 W1 O26 Sb1 -164(3)
O5 W2 O1 W1 -121(2)
O5 W2 O3 W3 120(2)
O5 W2 O8 W6 -174.9(9)
O5 W2 O9 W7 171.1(10)
O5 W2 O27 W6 46(4)
O5 W2 O27 W7 -48(4)
O5 W2 O27 Sb1 177(4)
O6 W3 O2 W1 122.2(16)
O6 W3 O3 W2 -121.9(19)
O6 W3 O7 W5 171.4(9)
O6 W3 O12 W4 -171.2(10)
O6 W3 O25 W4 54(4)
O6 W3 O25 W5 -41(4)
O6 W3 O25 Sb1 -175(3)
O7 W3 O2 W1 -64(3)
O7 W3 O3 W2 140(2)
O7 W3 O12 W4 -73.0(10)
O7 W3 O25 W4 95.2(5)
O7 W3 O25 W5 0.4(5)
O7 W3 O25 Sb1 -133.6(10)
O7 W5 O22 W6 -125(2)
O7 W5 O24 W4 73.7(8)
O7 W5 O25 W3 -0.4(5)
O7 W5 O25 W4 -93.1(6)
O7 W5 O25 Sb1 147.0(8)
O7 W5 O30 W14 -153.0(13)
O8 W2 O1 W1 59(3)
O8 W2 O3 W3 -140(2)
O8 W2 O9 W7 70.7(10)
O8 W2 O27 W6 1.1(5)
O8 W2 O27 W7 -93.3(6)
O8 W2 O27 Sb1 132.4(11)
O8 W6 O20 W7 -75.8(9)
O8 W6 O22 W5 123(2)
O8 W6 O27 W2 -1.1(5)
O8 W6 O27 W7 92.2(6)
O8 W6 O27 Sb1 -147.7(9)
O8 W6 O31 W13 135.9(19)
O9 W2 O1 W1 138(2)
O9 W2 O3 W3 -61(3)
O9 W2 O8 W6 -73.7(9)
O9 W2 O27 W6 95.7(7)
O9 W2 O27 W7 1.3(6)
O9 W2 O27 Sb1 -133.0(12)
O9 W7 O18 W8 -134.5(19)
O9 W7 O20 W6 75.8(8)
O9 W7 O27 W2 -1.2(6)
O9 W7 O27 W6 -93.0(7)
O9 W7 O27 Sb1 147.0(9)
O9 W7 O32 W12 -156.0(17)
O10 W1 O1 W2 -140(2)
O10 W1 O2 W3 56(3)
O10 W1 O11 W9 71.7(8)
O10 W1 O26 W8 -1.1(6)
O10 W1 O26 W9 -95.2(6)
O10 W1 O26 Sb1 132.1(11)
O10 W8 O16 W9 -76.3(8)
O10 W8 O18 W7 133.3(19)
O10 W8 O26 W1 1.0(6)
O10 W8 O26 W9 93.4(6)
O10 W8 O26 Sb1 -145.6(8)
O10 W8 O33 W11 147.0(18)
O11 W1 O1 W2 -61(3)
O11 W1 O2 W3 138.8(16)
O11 W1 O10 W8 -70.9(9)
O11 W1 O26 W8 94.6(6)
O11 W1 O26 W9 0.5(5)
O11 W1 O26 Sb1 -132.2(10)
O11 W9 O14 W4 -126(2)
O11 W9 O16 W8 75.5(7)
O11 W9 O26 W1 -0.5(5)
O11 W9 O26 W8 -92.4(5)
O11 W9 O26 Sb1 146.0(8)
O11 W9 O28 W10 -151.3(14)
O12 W3 O2 W1 -138.8(16)
O12 W3 O3 W2 59(3)
O12 W3 O7 W5 71.6(9)
O12 W3 O25 W4 0.7(6)
O12 W3 O25 W5 -94.2(6)
O12 W3 O25 Sb1 131.9(11)
O12 W4 O14 W9 125(2)
O12 W4 O24 W5 -73.2(9)
O12 W4 O25 W3 -0.7(6)
O12 W4 O25 W5 92.2(6)
O12 W4 O25 Sb1 -146.9(8)
O12 W4 O29 W15 143.9(17)
O13 W4 O12 W3 171.4(10)
O13 W4 O14 W9 -136.7(19)
O13 W4 O24 W5 -171.3(9)
O13 W4 O25 W3 -53(3)
O13 W4 O25 W5 40(3)
O13 W4 O25 Sb1 161(3)
O13 W4 O29 W15 -25.2(15)
O14 W4 O12 W3 -86.3(10)
O14 W4 O24 W5 14(2)
O14 W4 O25 W3 90.9(6)
O14 W4 O25 W5 -176.2(6)
O14 W4 O25 Sb1 -55.2(7)
O14 W4 O29 W15 -127.1(14)
O14 W9 O11 W1 87.4(8)
O14 W9 O16 W8 -4(2)
O14 W9 O26 W1 -90.2(5)
O14 W9 O26 W8 177.9(6)
O14 W9 O26 Sb1 56.3(7)
O14 W9 O28 W10 128.1(13)
O15 W9 O11 W1 -171.8(8)
O15 W9 O14 W4 139.1(19)
O15 W9 O16 W8 170.8(8)
O15 W9 O26 W1 38(3)
O15 W9 O26 W8 -54(3)
O15 W9 O26 Sb1 -176(3)
O15 W9 O28 W10 27.3(14)
O16 W8 O10 W1 72.1(9)
O16 W8 O18 W7 49(3)
O16 W8 O26 W1 -91.9(5)
O16 W8 O26 W9 0.5(5)
O16 W8 O26 Sb1 121.5(8)
O16 W8 O33 W11 70.4(14)
O16 W9 O11 W1 -73.8(8)
O16 W9 O14 W4 -46(3)
O16 W9 O26 W1 91.4(5)
O16 W9 O26 W8 -0.5(5)
O16 W9 O26 Sb1 -122.0(8)
O16 W9 O28 W10 -70.8(13)
O17 W8 O10 W1 171.0(10)
O17 W8 O16 W9 -172.0(8)
O17 W8 O18 W7 -130.8(19)
O17 W8 O26 W1 -42(4)
O17 W8 O26 W9 51(4)
O17 W8 O26 Sb1 172(3)
O17 W8 O33 W11 -28.2(15)
O18 W7 O9 W2 87.0(10)
O18 W7 O20 W6 -1(2)
O18 W7 O27 W2 -89.6(6)
O18 W7 O27 W6 178.7(6)
O18 W7 O27 Sb1 58.7(7)
O18 W7 O32 W12 128.0(13)
O18 W8 O10 W1 -86.5(9)
O18 W8 O16 W9 8(2)
O18 W8 O26 W1 91.5(6)
O18 W8 O26 W9 -176.2(6)
O18 W8 O26 Sb1 -55.2(7)
O18 W8 O33 W11 -130.7(14)
O19 W7 O9 W2 -174.8(10)
O19 W7 O18 W8 127.8(19)
O19 W7 O20 W6 173.8(9)
O19 W7 O27 W2 25(5)
O19 W7 O27 W6 -67(5)
O19 W7 O27 Sb1 173(5)
O19 W7 O32 W12 29.6(15)
O20 W6 O8 W2 74.7(9)
O20 W6 O22 W5 32(3)
O20 W6 O27 W2 -92.5(6)
O20 W6 O27 W7 0.8(5)
O20 W6 O27 Sb1 121.0(8)
O20 W6 O31 W13 70.3(17)
O20 W7 O9 W2 -73.7(10)
O20 W7 O18 W8 -58(3)
O20 W7 O27 W2 91.0(6)
O20 W7 O27 W6 -0.8(6)
O20 W7 O27 Sb1 -120.8(8)
O20 W7 O32 W12 -71.8(13)
O21 W6 O8 W2 173.8(9)
O21 W6 O20 W7 -173.6(9)
O21 W6 O22 W5 -137(2)
O21 W6 O27 W2 -49(4)
O21 W6 O27 W7 45(4)
O21 W6 O27 Sb1 165(3)
O21 W6 O31 W13 -28.6(18)
O22 W5 O7 W3 85.0(8)
O22 W5 O24 W4 -15(2)
O22 W5 O25 W3 -91.9(5)
O22 W5 O25 W4 175.3(6)
O22 W5 O25 Sb1 55.5(7)
O22 W5 O30 W14 127.8(14)
O22 W6 O8 W2 -82.8(9)
O22 W6 O20 W7 17(2)
O22 W6 O27 W2 94.3(6)
O22 W6 O27 W7 -172.4(6)
O22 W6 O27 Sb1 -52.2(8)
O22 W6 O31 W13 -130.9(17)
O23 W5 O7 W3 -174.5(8)
O23 W5 O22 W6 134(2)
O23 W5 O24 W4 174.4(8)
O23 W5 O25 W3 48(6)
O23 W5 O25 W4 -44(6)
O23 W5 O25 Sb1 -164(5)
O23 W5 O30 W14 28.0(15)
O24 W4 O12 W3 73.8(10)
O24 W4 O14 W9 38(3)
O24 W4 O25 W3 -93.5(6)
O24 W4 O25 W5 -0.7(5)
O24 W4 O25 Sb1 120.3(7)
O24 W4 O29 W15 72.1(14)
O24 W5 O7 W3 -73.4(8)
O24 W5 O22 W6 -36(3)
O24 W5 O25 W3 93.4(6)
O24 W5 O25 W4 0.7(5)
O24 W5 O25 Sb1 -119.2(7)
O24 W5 O30 W14 -72.6(13)
O25 W3 O2 W1 -65.9(15)
O25 W3 O3 W2 67.5(19)
O25 W3 O7 W5 -0.5(7)
O25 W3 O12 W4 -1.0(8)
O25 W4 O12 W3 1.0(8)
O25 W4 O14 W9 50.5(19)
O25 W4 O24 W5 0.9(7)
O25 W4 O29 W15 145.1(14)
O25 W5 O7 W3 0.5(7)
O25 W5 O22 W6 -50(2)
O25 W5 O24 W4 -0.9(7)
O25 W5 O30 W14 -147.2(14)
O25 Sb1 Sb2 O47 118.0(7)
O25 Sb1 Sb2 O48 -1.1(7)
O25 Sb1 Sb2 O49 -118.1(7)
O25 Sb1 O26 W1 43.6(9)
O25 Sb1 O26 W8 169.3(7)
O25 Sb1 O26 W9 -82.0(7)
O25 Sb1 O27 W2 -44.8(10)
O25 Sb1 O27 W6 79.3(7)
O25 Sb1 O27 W7 -172.8(7)
O26 W1 O1 W2 -66(2)
O26 W1 O2 W3 65.4(15)
O26 W1 O10 W8 1.4(8)
O26 W1 O11 W9 -0.7(6)
O26 W8 O10 W1 -1.5(8)
O26 W8 O16 W9 -0.7(6)
O26 W8 O18 W7 57.5(19)
O26 W8 O33 W11 144.3(14)
O26 W9 O11 W1 0.7(7)
O26 W9 O14 W4 -50.7(19)
O26 W9 O16 W8 0.7(6)
O26 W9 O28 W10 -145.3(13)
O26 Sb1 Sb2 O47 -2.5(7)
O26 Sb1 Sb2 O48 -121.7(7)
O26 Sb1 Sb2 O49 121.4(6)
O26 Sb1 O25 W3 -44.6(9)
O26 Sb1 O25 W4 79.8(6)
O26 Sb1 O25 W5 -171.7(6)
O26 Sb1 O27 W2 45.7(10)
O26 Sb1 O27 W6 169.8(7)
O26 Sb1 O27 W7 -82.3(7)
O27 W2 O1 W1 65(2)
O27 W2 O3 W3 -67.2(19)
O27 W2 O8 W6 -1.6(8)
O27 W2 O9 W7 -1.7(8)
O27 W6 O8 W2 1.6(8)
O27 W6 O20 W7 -1.0(7)
O27 W6 O22 W5 49(2)
O27 W6 O31 W13 143.3(17)
O27 W7 O9 W2 1.8(8)
O27 W7 O18 W8 -59.4(19)
O27 W7 O20 W6 1.0(7)
O27 W7 O32 W12 -147.3(13)
O27 Sb1 Sb2 O47 -120.2(7)
O27 Sb1 Sb2 O48 120.6(7)
O27 Sb1 Sb2 O49 3.7(7)
O27 Sb1 O25 W3 44.5(10)
O27 Sb1 O25 W4 168.9(6)
O27 Sb1 O25 W5 -82.6(7)
O27 Sb1 O26 W1 -46.1(9)
O27 Sb1 O26 W8 79.6(7)
O27 Sb1 O26 W9 -171.7(7)
O28 W9 O11 W1 7(2)
O28 W9 O14 W4 36.6(19)
O28 W9 O16 W8 -86.7(8)
O28 W9 O26 W1 -178.6(5)
O28 W9 O26 W8 89.5(5)
O28 W9 O26 Sb1 -32.0(7)
O28 W10 O43 W15 -33(2)
O28 W10 O46 W11 85.4(8)
O28 W10 O47 W11 -87.7(5)
O28 W10 O47 W18 -179.4(5)
O28 W10 O47 Sb2 32.1(7)
O28 W10 O54 W18 1(2)
O29 W4 O12 W3 2(3)
O29 W4 O14 W9 -36.3(19)
O29 W4 O24 W5 88.6(8)
O29 W4 O25 W3 179.7(5)
O29 W4 O25 W5 -87.4(5)
O29 W4 O25 Sb1 33.6(7)
O29 W15 O41 W14 -84.1(8)
O29 W15 O43 W10 33(2)
O29 W15 O48 W14 86.3(6)
O29 W15 O48 W16 -179.6(6)
O29 W15 O48 Sb2 -31.9(7)
O29 W15 O55 W16 2(2)
O30 W5 O7 W3 7(2)
O30 W5 O22 W6 35(2)
O30 W5 O24 W4 -86.0(8)
O30 W5 O25 W3 -178.3(5)
O30 W5 O25 W4 89.0(5)
O30 W5 O25 Sb1 -30.8(7)
O30 W14 O39 W13 -35(2)
O30 W14 O41 W15 84.9(8)
O30 W14 O48 W15 -86.7(6)
O30 W14 O48 W16 179.8(5)
O30 W14 O48 Sb2 31.7(7)
O30 W14 O50 W16 -1(3)
O31 W6 O8 W2 9(3)
O31 W6 O20 W7 87.1(9)
O31 W6 O22 W5 -38(2)
O31 W6 O27 W2 -178.7(6)
O31 W6 O27 W7 -85.4(6)
O31 W6 O27 Sb1 34.8(8)
O31 W13 O37 W12 -87.2(9)
O31 W13 O39 W14 36(2)
O31 W13 O49 W12 88.5(6)
O31 W13 O49 W17 -179.1(6)
O31 W13 O49 Sb2 -30.9(7)
O31 W13 O51 W17 -2(3)
O32 W7 O9 W2 11(3)
O32 W7 O18 W8 27.7(19)
O32 W7 O20 W6 -85.9(8)
O32 W7 O27 W2 -178.4(5)
O32 W7 O27 W6 89.8(6)
O32 W7 O27 Sb1 -30.1(7)
O32 W12 O35 W11 -33(2)
O32 W12 O37 W13 84.0(8)
O32 W12 O49 W13 -88.1(6)
O32 W12 O49 W17 179.1(6)
O32 W12 O49 Sb2 33.1(7)
O32 W12 O52 W17 -6(2)
O33 W8 O10 W1 -4(3)
O33 W8 O16 W9 86.8(8)
O33 W8 O18 W7 -29.4(19)
O33 W8 O26 W1 -179.8(5)
O33 W8 O26 W9 -87.4(5)
O33 W8 O26 Sb1 33.6(7)
O33 W11 O35 W12 35(2)
O33 W11 O46 W10 -86.6(8)
O33 W11 O47 W10 88.7(6)
O33 W11 O47 W18 -178.3(5)
O33 W11 O47 Sb2 -34.0(7)
O33 W11 O53 W18 1(2)
O34 W16 O48 W14 49(4)
O34 W16 O48 W15 -46(4)
O34 W16 O48 Sb2 -178(4)
O34 W16 O50 W14 -171.6(10)
O34 W16 O55 W15 171.7(9)
O34 W16 O57 W18 -129(2)
O34 W16 O58 W17 124.3(18)
O35 W11 O33 W8 130.0(14)
O35 W11 O46 W10 -7(2)
O35 W11 O47 W10 176.1(6)
O35 W11 O47 W18 -90.8(6)
O35 W11 O47 Sb2 53.5(7)
O35 W11 O53 W18 84.4(8)
O35 W12 O32 W7 -128.1(13)
O35 W12 O37 W13 11(2)
O35 W12 O49 W13 -174.7(6)
O35 W12 O49 W17 92.4(6)
O35 W12 O49 Sb2 -53.5(8)
O35 W12 O52 W17 -86.5(8)
O36 W12 O32 W7 -27.3(15)
O36 W12 O35 W11 -135(2)
O36 W12 O37 W13 -173.1(9)
O36 W12 O49 W13 52(4)
O36 W12 O49 W17 -41(4)
O36 W12 O49 Sb2 173(4)
O36 W12 O52 W17 172.0(9)
O37 W12 O32 W7 71.3(13)
O37 W12 O35 W11 40(4)
O37 W12 O49 W13 0.9(5)
O37 W12 O49 W17 -91.9(6)
O37 W12 O49 Sb2 122.1(8)
O37 W12 O52 W17 73.1(8)
O37 W13 O31 W6 -70.9(17)
O37 W13 O39 W14 -45(3)
O37 W13 O49 W12 -0.9(5)
O37 W13 O49 W17 91.4(6)
O37 W13 O49 Sb2 -120.3(8)
O37 W13 O51 W17 -76.6(8)
O38 W13 O31 W6 26.5(19)
O38 W13 O37 W12 168.9(9)
O38 W13 O39 W14 140.2(19)
O38 W13 O49 W12 -59(3)
O38 W13 O49 W17 33(3)
O38 W13 O49 Sb2 -179(2)
O38 W13 O51 W17 -173.8(9)
O39 W13 O31 W6 129.6(17)
O39 W13 O37 W12 -6(2)
O39 W13 O49 W12 176.4(6)
O39 W13 O49 W17 -91.3(6)
O39 W13 O49 Sb2 57.0(7)
O39 W13 O51 W17 82.9(9)
O39 W14 O30 W5 -125.6(14)
O39 W14 O41 W15 0(3)
O39 W14 O48 W15 -176.2(6)
O39 W14 O48 W16 90.3(6)
O39 W14 O48 Sb2 -57.8(8)
O39 W14 O50 W16 -88.2(10)
O40 W14 O30 W5 -24.2(15)
O40 W14 O39 W13 -135(2)
O40 W14 O41 W15 -174.7(9)
O40 W14 O48 W15 46(3)
O40 W14 O48 W16 -47(3)
O40 W14 O48 Sb2 165(3)
O40 W14 O50 W16 170.5(10)
O41 W14 O30 W5 70.8(13)
O41 W14 O39 W13 50(4)
O41 W14 O48 W15 2.7(5)
O41 W14 O48 W16 -90.8(6)
O41 W14 O48 Sb2 121.2(8)
O41 W14 O50 W16 75.7(9)
O41 W15 O29 W4 -72.3(14)
O41 W15 O43 W10 -49(3)
O41 W15 O48 W14 -2.7(5)
O41 W15 O48 W16 91.3(6)
O41 W15 O48 Sb2 -121.0(8)
O41 W15 O55 W16 -74.0(8)
O42 W15 O29 W4 25.9(15)
O42 W15 O41 W14 174.4(9)
O42 W15 O43 W10 134(2)
O42 W15 O48 W14 -53(4)
O42 W15 O48 W16 41(4)
O42 W15 O48 Sb2 -171(3)
O42 W15 O55 W16 -171.9(9)
O43 W10 O28 W9 -129.2(13)
O43 W10 O46 W11 7(2)
O43 W10 O47 W11 -176.5(7)
O43 W10 O47 W18 91.8(6)
O43 W10 O47 Sb2 -56.8(8)
O43 W10 O54 W18 -86.0(9)
O43 W15 O29 W4 127.8(14)
O43 W15 O41 W14 -3(2)
O43 W15 O48 W14 175.2(6)
O43 W15 O48 W16 -90.7(6)
O43 W15 O48 Sb2 57.0(8)
O43 W15 O55 W16 86.1(8)
O44 W10 O28 W9 -27.2(14)
O44 W10 O43 W15 -135(2)
O44 W10 O46 W11 -173.2(9)
O44 W10 O47 W11 46(3)
O44 W10 O47 W18 -46(3)
O44 W10 O47 Sb2 166(3)
O44 W10 O54 W18 171.7(9)
O45 W11 O33 W8 27.7(15)
O45 W11 O35 W12 135(2)
O45 W11 O46 W10 173.8(9)
O45 W11 O47 W10 -42(4)
O45 W11 O47 W18 51(4)
O45 W11 O47 Sb2 -165(3)
O45 W11 O53 W18 -172.9(8)
O46 W10 O28 W9 70.3(13)
O46 W10 O43 W15 46(4)
O46 W10 O47 W11 0.8(5)
O46 W10 O47 W18 -90.8(6)
O46 W10 O47 Sb2 120.6(8)
O46 W10 O54 W18 74.2(9)
O46 W11 O33 W8 -71.2(14)
O46 W11 O35 W12 -44(3)
O46 W11 O47 W10 -0.8(5)
O46 W11 O47 W18 92.2(6)
O46 W11 O47 Sb2 -123.5(8)
O46 W11 O53 W18 -74.2(8)
O47 W10 O28 W9 144.7(13)
O47 W10 O43 W15 53(2)
O47 W10 O46 W11 -1.1(7)
O47 W10 O54 W18 -0.3(8)
O47 W11 O33 W8 -143.9(14)
O47 W11 O35 W12 -52(2)
O47 W11 O46 W10 1.1(7)
O47 W11 O53 W18 -1.3(7)
O47 W18 O53 W11 1.3(7)
O47 W18 O54 W10 0.3(7)
O47 W18 O56 W17 66.1(19)
O47 W18 O57 W16 -59.7(19)
O47 Sb2 O48 W14 172.9(7)
O47 Sb2 O48 W15 -80.6(7)
O47 Sb2 O48 W16 45.7(11)
O47 Sb2 O49 W12 81.3(7)
O47 Sb2 O49 W13 -171.5(6)
O47 Sb2 O49 W17 -42.7(10)
O48 W14 O30 W5 146.2(13)
O48 W14 O39 W13 53.6(19)
O48 W14 O41 W15 -3.5(7)
O48 W14 O50 W16 0.0(8)
O48 W15 O29 W4 -146.4(14)
O48 W15 O41 W14 3.4(7)
O48 W15 O43 W10 -55(2)
O48 W15 O55 W16 0.3(7)
O48 W16 O50 W14 0.0(8)
O48 W16 O55 W15 -0.3(7)
O48 W16 O57 W18 58.6(19)
O48 W16 O58 W17 -63.3(18)
O48 Sb2 O47 W10 81.8(7)
O48 Sb2 O47 W11 -168.9(7)
O48 Sb2 O47 W18 -48.1(9)
O48 Sb2 O49 W12 170.2(7)
O48 Sb2 O49 W13 -82.5(7)
O48 Sb2 O49 W17 46.3(10)
O49 W12 O32 W7 145.9(13)
O49 W12 O35 W11 52(2)
O49 W12 O37 W13 -1.2(7)
O49 W12 O52 W17 -1.1(7)
O49 W13 O31 W6 -145.8(17)
O49 W13 O37 W12 1.2(7)
O49 W13 O39 W14 -52.0(19)
O49 W13 O51 W17 -1.3(7)
O49 W17 O51 W13 1.3(7)
O49 W17 O52 W12 1.1(7)
O49 W17 O56 W18 -66.9(19)
O49 W17 O58 W16 63.5(18)
O49 Sb2 O47 W10 170.5(7)
O49 Sb2 O47 W11 -80.2(7)
O49 Sb2 O47 W18 40.5(9)
O49 Sb2 O48 W14 81.1(7)
O49 Sb2 O48 W15 -172.4(7)
O49 Sb2 O48 W16 -46.1(11)
O50 W14 O30 W5 146.9(19)
O50 W14 O39 W13 129(2)
O50 W14 O41 W15 -78.7(9)
O50 W14 O48 W15 93.5(7)
O50 W14 O48 W16 0.0(6)
O50 W14 O48 Sb2 -148.1(8)
O50 W16 O48 W14 0.0(6)
O50 W16 O48 W15 -94.6(6)
O50 W16 O48 Sb2 133.0(12)
O50 W16 O55 W15 72.1(9)
O50 W16 O57 W18 48(3)
O50 W16 O58 W17 -136.5(19)
O51 W13 O31 W6 -145.3(19)
O51 W13 O37 W12 76.6(9)
O51 W13 O39 W14 -127(2)
O51 W13 O49 W12 -91.3(6)
O51 W13 O49 W17 1.0(5)
O51 W13 O49 Sb2 149.2(8)
O51 W17 O49 W12 92.4(6)
O51 W17 O49 W13 -1.0(5)
O51 W17 O49 Sb2 -136.7(11)
O51 W17 O52 W12 -72.9(9)
O51 W17 O56 W18 -64(3)
O51 W17 O58 W16 137.6(18)
O52 W12 O32 W7 150.8(15)
O52 W12 O35 W11 128(2)
O52 W12 O37 W13 -76.5(8)
O52 W12 O49 W13 93.6(6)
O52 W12 O49 W17 0.8(5)
O52 W12 O49 Sb2 -145.2(8)
O52 W17 O49 W12 -0.8(5)
O52 W17 O49 W13 -94.1(6)
O52 W17 O49 Sb2 130.2(11)
O52 W17 O51 W13 73.4(9)
O52 W17 O56 W18 -139(2)
O52 W17 O58 W16 54(3)
O53 W11 O33 W8 -146.3(15)
O53 W11 O35 W12 -127(2)
O53 W11 O46 W10 75.7(8)
O53 W11 O47 W10 -92.1(6)
O53 W11 O47 W18 0.9(5)
O53 W11 O47 Sb2 145.2(8)
O53 W18 O47 W10 94.0(6)
O53 W18 O47 W11 -1.0(5)
O53 W18 O47 Sb2 -129.0(10)
O53 W18 O54 W10 -72.6(9)
O53 W18 O56 W17 139.5(19)
O53 W18 O57 W16 -51(3)
O54 W10 O28 W9 143.3(16)
O54 W10 O43 W15 128(2)
O54 W10 O46 W11 -76.6(9)
O54 W10 O47 W11 91.8(6)
O54 W10 O47 W18 0.2(5)
O54 W10 O47 Sb2 -148.4(8)
O54 W18 O47 W10 -0.2(5)
O54 W18 O47 W11 -95.2(6)
O54 W18 O47 Sb2 136.8(11)
O54 W18 O53 W11 72.2(9)
O54 W18 O56 W17 58(3)
O54 W18 O57 W16 -131(2)
O55 W15 O29 W4 -148.3(15)
O55 W15 O41 W14 77.0(8)
O55 W15 O43 W10 -128(2)
O55 W15 O48 W14 -94.3(6)
O55 W15 O48 W16 -0.2(5)
O55 W15 O48 Sb2 147.4(8)
O55 W16 O48 W14 94.9(6)
O55 W16 O48 W15 0.3(5)
O55 W16 O48 Sb2 -132.2(12)
O55 W16 O50 W14 -73.3(10)
O55 W16 O57 W18 133(2)
O55 W16 O58 W17 -55(3)
O56 W17 O49 W12 -88.7(6)
O56 W17 O49 W13 177.9(6)
O56 W17 O49 Sb2 42.2(10)
O56 W17 O51 W13 -2(2)
O56 W17 O52 W12 86.7(9)
O56 W17 O58 W16 -21.5(18)
O56 W18 O47 W10 -176.9(6)
O56 W18 O47 W11 88.1(6)
O56 W18 O47 Sb2 -40.0(10)
O56 W18 O53 W11 -84.9(8)
O56 W18 O54 W10 9(2)
O56 W18 O57 W16 26.2(19)
O57 W16 O48 W14 -176.2(6)
O57 W16 O48 W15 89.2(6)
O57 W16 O48 Sb2 -43.2(11)
O57 W16 O50 W14 11(3)
O57 W16 O55 W15 -88.2(9)
O57 W16 O58 W17 24.3(18)
O57 W18 O47 W10 -89.1(6)
O57 W18 O47 W11 175.9(6)
O57 W18 O47 Sb2 47.8(10)
O57 W18 O53 W11 -7(2)
O57 W18 O54 W10 86.5(9)
O57 W18 O56 W17 -19.8(19)
O58 W16 O48 W14 -87.9(6)
O58 W16 O48 W15 177.4(6)
O58 W16 O48 Sb2 45.0(11)
O58 W16 O50 W14 87.0(10)
O58 W16 O55 W15 -9(2)
O58 W16 O57 W18 -27.7(19)
O58 W17 O49 W12 -176.9(6)
O58 W17 O49 W13 89.7(6)
O58 W17 O49 Sb2 -46.0(10)
O58 W17 O51 W13 -83.9(9)
O58 W17 O52 W12 11(2)
O58 W17 O56 W18 18.5(19)
O59 W17 O49 W12 48(4)
O59 W17 O49 W13 -46(4)
O59 W17 O49 Sb2 179(3)
O59 W17 O51 W13 173.7(9)
O59 W17 O52 W12 -170.8(9)
O59 W17 O56 W18 120.7(19)
O59 W17 O58 W16 -124.2(18)
O60 W18 O47 W10 43(4)
O60 W18 O47 W11 -52(4)
O60 W18 O47 Sb2 180(40)
O60 W18 O53 W11 173.9(9)
O60 W18 O54 W10 -173.3(9)
O60 W18 O56 W17 -120.0(19)
O60 W18 O57 W16 127.4(19)
Ni2 N7 C37 C38 168(3)
Ni2 N7 C41 C40 -168(3)
Ni2 N7 C41 C44 9(4)
Ni2 N8 C44 C41 -8(4)
Ni2 N8 C44 C47 169(3)
Ni2 N8 C48 C46 -168(3)
Ni2 N9 C49 C50 171(2)
Ni2 N9 C53 C52 -176.3(16)
Ni2 N9 C53 C57 8(2)
Ni2 N10 C57 C53 -6(3)
Ni2 N10 C57 C56 175(2)
Ni2 N10 C60 C59 -178(3)
Ni2 N11 C61 C62 -176(3)
Ni2 N11 C65 C64 174(2)
Ni2 N11 C65 C66 10(3)
Ni2 N12 C66 C65 1(3)
Ni2 N12 C66 C69 178(2)
Ni2 N12 C72 C71 -177(3)
N7 Ni2 N8 C44 9(2)
N7 Ni2 N8 C48 -179(4)
N7 Ni2 N9 C49 -12(3)
N7 Ni2 N9 C53 164.4(17)
N7 Ni2 N10 C57 -45(7)
N7 Ni2 N10 C60 134(6)
N7 Ni2 N11 C61 89(3)
N7 Ni2 N11 C65 -99(2)
N7 Ni2 N12 C66 94.0(18)
N7 Ni2 N12 C72 -91(3)
N7 C37 C38 C39 1(6)
N7 C41 C44 N8 0(5)
N7 C41 C44 C47 -177(3)
N8 Ni2 N7 C37 175(3)
N8 Ni2 N7 C41 -10(2)
N8 Ni2 N9 C49 -93(3)
N8 Ni2 N9 C53 83.3(17)
N8 Ni2 N10 C57 -87(2)
N8 Ni2 N10 C60 92(3)
N8 Ni2 N11 C61 138(4)
N8 Ni2 N11 C65 -50(6)
N8 Ni2 N12 C66 174.5(18)
N8 Ni2 N12 C72 -11(3)
N8 C44 C47 C43 -177(4)
N8 C44 C47 C45 5(7)
N9 Ni2 N7 C37 81(3)
N9 Ni2 N7 C41 -104(2)
N9 Ni2 N8 C44 104(2)
N9 Ni2 N8 C48 -84(4)
N9 Ni2 N10 C57 7.9(19)
N9 Ni2 N10 C60 -173(3)
N9 Ni2 N11 C61 -7(3)
N9 Ni2 N11 C65 165.3(19)
N9 Ni2 N12 C66 -62(7)
N9 Ni2 N12 C72 112(6)
N9 C49 C50 C51 8(5)
N9 C53 C57 N10 -1(3)
N9 C53 C57 C56 178(2)
N10 Ni2 N7 C37 132(6)
N10 Ni2 N7 C41 -53(7)
N10 Ni2 N8 C44 -177(2)
N10 Ni2 N8 C48 -5(4)
N10 Ni2 N9 C49 175(3)
N10 Ni2 N9 C53 -8.3(16)
N10 Ni2 N11 C61 -86(3)
N10 Ni2 N11 C65 86(2)
N10 Ni2 N12 C66 -92.9(18)
N10 Ni2 N12 C72 82(3)
N11 Ni2 N7 C37 -15(3)
N11 Ni2 N7 C41 160(2)
N11 Ni2 N8 C44 -41(6)
N11 Ni2 N8 C48 132(5)
N11 Ni2 N9 C49 79(3)
N11 Ni2 N9 C53 -104.2(17)
N11 Ni2 N10 C57 102(2)
N11 Ni2 N10 C60 -79(3)
N11 Ni2 N12 C66 3.4(17)
N11 Ni2 N12 C72 178(3)
N11 C61 C62 C63 -13(7)
N11 C65 C66 N12 -7(4)
N11 C65 C66 C69 175(3)
N12 Ni2 N7 C37 -96(3)
N12 Ni2 N7 C41 79(2)
N12 Ni2 N8 C44 -83(2)
N12 Ni2 N8 C48 89(4)
N12 Ni2 N9 C49 144(6)
N12 Ni2 N9 C53 -39(7)
N12 Ni2 N10 C57 -177(2)
N12 Ni2 N10 C60 2(3)
N12 Ni2 N11 C61 -179(3)
N12 Ni2 N11 C65 -6.8(19)
N12 C66 C69 C68 -179(3)
N12 C66 C69 C70 -3(4)
C37 N7 C41 C40 8(5)
C37 N7 C41 C44 -176(3)
C37 C38 C39 C40 3(7)
C38 C39 C40 C41 -2(7)
C38 C39 C40 C42 174(5)
C39 C40 C41 N7 -3(6)
C39 C40 C41 C44 180(4)
C39 C40 C42 C43 178(5)
C40 C41 C44 N8 176(3)
C40 C41 C44 C47 0(6)
C40 C42 C43 C47 5(9)
C41 N7 C37 C38 -7(5)
C41 C40 C42 C43 -6(8)
C41 C44 C47 C43 0(6)
C41 C44 C47 C45 -178(5)
C42 C40 C41 N7 180(4)
C42 C40 C41 C44 3(6)
C42 C43 C47 C44 -2(7)
C42 C43 C47 C45 177(5)
C44 N8 C48 C46 4(6)
C45 C46 C48 N8 -3(7)
C46 C45 C47 C43 178(5)
C46 C45 C47 C44 -3(9)
C47 C45 C46 C48 2(8)
C48 N8 C44 C41 178(3)
C48 N8 C44 C47 -5(5)
C49 N9 C53 C52 1(3)
C49 N9 C53 C57 -175(2)
C49 C50 C51 C52 -5(4)
C50 C51 C52 C53 0(4)
C50 C51 C52 C54 -175(3)
C51 C52 C53 N9 2(3)
C51 C52 C53 C57 177(2)
C51 C52 C54 C55 -175(3)
C52 C53 C57 N10 -177(2)
C52 C53 C57 C56 2(4)
C52 C54 C55 C56 -7(5)
C53 N9 C49 C50 -6(5)
C53 C52 C54 C55 9(4)
C54 C52 C53 N9 178(2)
C54 C52 C53 C57 -6(3)
C54 C55 C56 C57 2(5)
C54 C55 C56 C58 178(3)
C55 C56 C57 N10 -180(3)
C55 C56 C57 C53 1(4)
C55 C56 C58 C59 -174(4)
C56 C58 C59 C60 -6(7)
C57 N10 C60 C59 1(5)
C57 C56 C58 C59 3(6)
C58 C56 C57 N10 3(5)
C58 C56 C57 C53 -176(3)
C58 C59 C60 N10 4(7)
C60 N10 C57 C53 175(2)
C60 N10 C57 C56 -5(4)
C61 N11 C65 C64 -13(5)
C61 N11 C65 C66 -177(3)
C61 C62 C63 C64 14(8)
C62 C63 C64 C65 -13(7)
C62 C63 C64 C67 -175(4)
C63 C64 C65 N11 13(6)
C63 C64 C65 C66 178(4)
C63 C64 C67 C68 -178(5)
C64 C65 C66 N12 -172(3)
C64 C65 C66 C69 11(4)
C64 C67 C68 C69 -12(8)
C65 N11 C61 C62 13(5)
C65 C64 C67 C68 20(7)
C65 C66 C69 C68 -2(5)
C65 C66 C69 C70 174(3)
C66 N12 C72 C71 -2(5)
C66 C69 C70 C71 4(6)
C67 C64 C65 N11 176(3)
C67 C64 C65 C66 -18(5)
C67 C68 C69 C66 3(7)
C67 C68 C69 C70 -173(5)
C68 C69 C70 C71 -180(5)
C69 C70 C71 C72 -5(7)
C70 C71 C72 N12 4(7)
C72 N12 C66 C65 -175(3)
C72 N12 C66 C69 2(4)
Ni1 N1 C1 C2 175(2)
Ni1 N1 C5 C4 -176.3(19)
Ni1 N1 C5 C9 -3(3)
Ni1 N2 C9 C5 3(3)
Ni1 N2 C9 C8 -177.2(19)
Ni1 N2 C12 C11 177(2)
Ni1 N3 C13 C14 176.7(18)
Ni1 N3 C17 C16 -177.8(17)
Ni1 N3 C17 C21 0(2)
Ni1 N4 C21 C17 5(3)
Ni1 N4 C21 C20 -176.6(19)
Ni1 N4 C24 C23 174(2)
Ni1 N5 C25 C26 -178.4(18)
Ni1 N5 C29 C28 177.7(18)
Ni1 N5 C29 C33 3(2)
Ni1 N6 C33 C29 1(3)
Ni1 N6 C33 C32 -179.0(19)
Ni1 N6 C36 C35 -180(2)
N1 Ni1 N2 C9 -3.2(16)
N1 Ni1 N2 C12 179(2)
N1 Ni1 N3 C13 94(2)
N1 Ni1 N3 C17 -90.5(15)
N1 Ni1 N4 C21 89.9(16)
N1 Ni1 N4 C24 -85(2)
N1 Ni1 N5 C25 -153(5)
N1 Ni1 N5 C29 22(7)
N1 Ni1 N6 C33 -177.1(16)
N1 Ni1 N6 C36 1(2)
N1 C1 C2 C3 4(5)
N1 C5 C9 N2 0(3)
N1 C5 C9 C8 -180(2)
N2 Ni1 N1 C1 -175(2)
N2 Ni1 N1 C5 3.3(16)
N2 Ni1 N3 C13 13(2)
N2 Ni1 N3 C17 -170.9(15)
N2 Ni1 N4 C21 47(5)
N2 Ni1 N4 C24 -128(5)
N2 Ni1 N5 C25 -86(2)
N2 Ni1 N5 C29 89.1(16)
N2 Ni1 N6 C33 -96.9(16)
N2 Ni1 N6 C36 81(2)
N3 Ni1 N1 C1 91(2)
N3 Ni1 N1 C5 -90.0(16)
N3 Ni1 N2 C9 90.4(17)
N3 Ni1 N2 C12 -87(2)
N3 Ni1 N4 C21 -3.9(15)
N3 Ni1 N4 C24 -179(2)
N3 Ni1 N5 C25 9(2)
N3 Ni1 N5 C29 -176.5(15)
N3 Ni1 N6 C33 33(5)
N3 Ni1 N6 C36 -149(4)
N3 C13 C14 C15 -2(4)
N3 C17 C21 N4 -3(3)
N3 C17 C21 C20 178(2)
N4 Ni1 N1 C1 11(2)
N4 Ni1 N1 C5 -170.6(16)
N4 Ni1 N2 C9 41(6)
N4 Ni1 N2 C12 -137(4)
N4 Ni1 N3 C13 -174(2)
N4 Ni1 N3 C17 2.3(14)
N4 Ni1 N5 C25 89(2)
N4 Ni1 N5 C29 -96.2(16)
N4 Ni1 N6 C33 89.1(16)
N4 Ni1 N6 C36 -93(2)
N5 Ni1 N1 C1 -107(6)
N5 Ni1 N1 C5 72(6)
N5 Ni1 N2 C9 -176.9(17)
N5 Ni1 N2 C12 6(2)
N5 Ni1 N3 C13 -84(2)
N5 Ni1 N3 C17 91.6(15)
N5 Ni1 N4 C21 -96.0(16)
N5 Ni1 N4 C24 89(2)
N5 Ni1 N6 C33 0.2(15)
N5 Ni1 N6 C36 178(2)
N5 C25 C26 C27 -3(4)
N5 C29 C33 N6 -3(3)
N5 C29 C33 C32 178(2)
N6 Ni1 N1 C1 -84(2)
N6 Ni1 N1 C5 94.6(17)
N6 Ni1 N2 C9 -96.7(17)
N6 Ni1 N2 C12 86(2)
N6 Ni1 N3 C13 -117(4)
N6 Ni1 N3 C17 59(5)
N6 Ni1 N4 C21 -176.0(16)
N6 Ni1 N4 C24 9(2)
N6 Ni1 N5 C25 -176(2)
N6 Ni1 N5 C29 -1.6(15)
C1 N1 C5 C4 2(4)
C1 N1 C5 C9 176(2)
C1 C2 C3 C4 -4(5)
C2 C3 C4 C5 3(4)
C2 C3 C4 C6 179(3)
C3 C4 C5 N1 -2(4)
C3 C4 C5 C9 -175(2)
C3 C4 C6 C7 179(3)
C4 C5 C9 N2 174(2)
C4 C5 C9 C8 -7(4)
C4 C6 C7 C8 0(5)
C5 N1 C1 C2 -3(4)
C5 C4 C6 C7 -5(4)
C6 C4 C5 N1 -178(2)
C6 C4 C5 C9 9(4)
C6 C7 C8 C9 2(5)
C6 C7 C8 C10 -174(3)
C7 C8 C9 N2 -179(3)
C7 C8 C9 C5 1(4)
C7 C8 C10 C11 180(3)
C8 C10 C11 C12 -3(5)
C9 N2 C12 C11 0(4)
C9 C8 C10 C11 3(4)
C10 C8 C9 N2 -2(4)
C10 C8 C9 C5 178(2)
C10 C11 C12 N2 1(5)
C12 N2 C9 C5 -180(2)
C12 N2 C9 C8 0(4)
C13 N3 C17 C16 -1(3)
C13 N3 C17 C21 176(2)
C13 C14 C15 C16 3(4)
C14 C15 C16 C17 -4(4)
C14 C15 C16 C18 -178(3)
C15 C16 C17 N3 3(4)
C15 C16 C17 C21 -174(2)
C15 C16 C18 C19 -178(3)
C16 C17 C21 N4 174(2)
C16 C17 C21 C20 -4(3)
C16 C18 C19 C20 -12(5)
C17 N3 C13 C14 1(3)
C17 C16 C18 C19 8(4)
C18 C16 C17 N3 178(2)
C18 C16 C17 C21 1(3)
C18 C19 C20 C21 7(5)
C18 C19 C20 C22 -171(3)
C19 C20 C21 N4 -178(3)
C19 C20 C21 C17 1(4)
C19 C20 C22 C23 179(3)
C20 C22 C23 C24 -2(5)
C21 N4 C24 C23 0(4)
C21 C20 C22 C23 1(4)
C22 C20 C21 N4 1(4)
C22 C20 C21 C17 180(2)
C22 C23 C24 N4 2(4)
C24 N4 C21 C17 -180(2)
C24 N4 C21 C20 -1(4)
C25 N5 C29 C28 -7(3)
C25 N5 C29 C33 178(2)
C25 C26 C27 C28 -2(5)
C26 C27 C28 C29 2(4)
C26 C27 C28 C30 -179(3)
C27 C28 C29 N5 2(4)
C27 C28 C29 C33 177(2)
C27 C28 C30 C31 -179(3)
C28 C29 C33 N6 -178(2)
C28 C29 C33 C32 3(4)
C28 C30 C31 C32 2(4)
C29 N5 C25 C26 7(4)
C29 C28 C30 C31 0(4)
C30 C28 C29 N5 -177(2)
C30 C28 C29 C33 -2(3)
C30 C31 C32 C33 -1(4)
C30 C31 C32 C34 180(3)
C31 C32 C33 N6 179(2)
C31 C32 C33 C29 -1(4)
C31 C32 C34 C35 179(3)
C32 C34 C35 C36 1(5)
C33 N6 C36 C35 -2(4)
C33 C32 C34 C35 0(4)
C34 C32 C33 N6 -2(4)
C34 C32 C33 C29 178(2)
C34 C35 C36 N6 0(5)
C36 N6 C33 C29 -177(2)
C36 N6 C33 C32 3(4)
Ni3 N13 C73 C74 175.8(17)
Ni3 N13 C77 C76 -177.0(18)
Ni3 N13 C77 C81 6(3)
Ni3 N14 C81 C77 0(3)
Ni3 N14 C81 C80 175.0(19)
Ni3 N14 C84 C83 -177.9(18)
Ni3 N15 C85 C86 -176(2)
Ni3 N15 C89 C88 177.0(19)
Ni3 N15 C89 C93 -1(3)
Ni3 N16 C93 C89 -1(3)
Ni3 N16 C93 C92 179.8(18)
Ni3 N16 C96 C95 -178.2(19)
Ni3 N17 C97 C98 -176(2)
Ni3 N17 C101 C100 175.9(18)
Ni3 N17 C101 C105 -2(2)
Ni3 N18 C105 C101 0(3)
Ni3 N18 C105 C104 173(2)
Ni3 N18 C108 C107 -172(3)
N13 Ni3 N14 C81 2.4(17)
N13 Ni3 N14 C84 -180(2)
N13 Ni3 N15 C85 7(2)
N13 Ni3 N15 C89 -171.4(16)
N13 Ni3 N16 C93 49(5)
N13 Ni3 N16 C96 -130(4)
N13 Ni3 N17 C97 82(2)
N13 Ni3 N17 C101 -95.4(15)
N13 Ni3 N18 C105 88.5(18)
N13 Ni3 N18 C108 -97(3)
N13 C73 C74 C75 -3(4)
N13 C77 C81 N14 -4(3)
N13 C77 C81 C80 -179(2)
N14 Ni3 N13 C73 -176(2)
N14 Ni3 N13 C77 -4.4(16)
N14 Ni3 N15 C85 86(2)
N14 Ni3 N15 C89 -91.9(16)
N14 Ni3 N16 C93 92.4(16)
N14 Ni3 N16 C96 -87(2)
N14 Ni3 N17 C97 2(2)
N14 Ni3 N17 C101 -174.7(15)
N14 Ni3 N18 C105 38(9)
N14 Ni3 N18 C108 -147(7)
N15 Ni3 N13 C73 -83(2)
N15 Ni3 N13 C77 87.9(16)
N15 Ni3 N14 C81 -91.5(18)
N15 Ni3 N14 C84 87(2)
N15 Ni3 N16 C93 -0.1(15)
N15 Ni3 N16 C96 -179(2)
N15 Ni3 N17 C97 -159(4)
N15 Ni3 N17 C101 24(5)
N15 Ni3 N18 C105 -176.8(18)
N15 Ni3 N18 C108 -2(3)
N15 C85 C86 C87 -4(5)
N15 C89 C93 N16 1(3)
N15 C89 C93 C92 -179(2)
N16 Ni3 N13 C73 -131(4)
N16 Ni3 N13 C77 40(5)
N16 Ni3 N14 C81 -170.4(18)
N16 Ni3 N14 C84 8(2)
N16 Ni3 N15 C85 179(2)
N16 Ni3 N15 C89 0.8(16)
N16 Ni3 N17 C97 -92(2)
N16 Ni3 N17 C101 91.2(15)
N16 Ni3 N18 C105 -98.0(18)
N16 Ni3 N18 C108 77(3)
N17 Ni3 N13 C73 88(2)
N17 Ni3 N13 C77 -100.6(16)
N17 Ni3 N14 C81 91.6(18)
N17 Ni3 N14 C84 -90(2)
N17 Ni3 N15 C85 -112(4)
N17 Ni3 N15 C89 70(5)
N17 Ni3 N16 C93 -171.0(15)
N17 Ni3 N16 C96 10(2)
N17 Ni3 N18 C105 -0.5(17)
N17 Ni3 N18 C108 174(3)
N17 C97 C98 C99 -1(5)
N17 C101 C105 N18 1(3)
N17 C101 C105 C104 -172(2)
N18 Ni3 N13 C73 9(2)
N18 Ni3 N13 C77 -179.4(16)
N18 Ni3 N14 C81 54(8)
N18 Ni3 N14 C84 -128(7)
N18 Ni3 N15 C85 -90(2)
N18 Ni3 N15 C89 91.8(17)
N18 Ni3 N16 C93 -92.0(16)
N18 Ni3 N16 C96 89(2)
N18 Ni3 N17 C97 178(2)
N18 Ni3 N17 C101 1.3(15)
C73 N13 C77 C76 -5(3)
C73 N13 C77 C81 178(2)
C73 C74 C75 C76 1(4)
C74 C75 C76 C77 -1(4)
C74 C75 C76 C78 -178(3)
C75 C76 C77 N13 3(3)
C75 C76 C77 C81 -180(2)
C75 C76 C78 C79 176(3)
C76 C77 C81 N14 179(2)
C76 C77 C81 C80 3(4)
C76 C78 C79 C80 3(5)
C77 N13 C73 C74 5(3)
C77 C76 C78 C79 -1(5)
C78 C76 C77 N13 -179(2)
C78 C76 C77 C81 -2(4)
C78 C79 C80 C81 -2(4)
C78 C79 C80 C82 180(3)
C79 C80 C81 N14 -177(2)
C79 C80 C81 C77 -2(4)
C79 C80 C82 C83 -179(3)
C80 C82 C83 C84 -6(4)
C81 N14 C84 C83 0(4)
C81 C80 C82 C83 2(4)
C82 C80 C81 N14 2(4)
C82 C80 C81 C77 177(2)
C82 C83 C84 N14 4(4)
C84 N14 C81 C77 -178(2)
C84 N14 C81 C80 -3(4)
C85 N15 C89 C88 -1(3)
C85 N15 C89 C93 -180(2)
C85 C86 C87 C88 6(5)
C86 C87 C88 C89 -5(5)
C86 C87 C88 C90 180(3)
C87 C88 C89 N15 3(4)
C87 C88 C89 C93 -179(3)
C87 C88 C90 C91 175(3)
C88 C89 C93 N16 -177(2)
C88 C89 C93 C92 3(4)
C88 C90 C91 C92 4(6)
C89 N15 C85 C86 2(4)
C89 C88 C90 C91 0(5)
C90 C88 C89 N15 179(3)
C90 C88 C89 C93 -3(4)
C90 C91 C92 C93 -4(5)
C90 C91 C92 C94 -180(3)
C91 C92 C93 N16 -179(3)
C91 C92 C93 C89 1(4)
C91 C92 C94 C95 -178(3)
C92 C94 C95 C96 -5(5)
C93 N16 C96 C95 3(3)
C93 C92 C94 C95 6(4)
C94 C92 C93 N16 -4(4)
C94 C92 C93 C89 177(2)
C94 C95 C96 N16 0(5)
C96 N16 C93 C89 179(2)
C96 N16 C93 C92 -1(3)
C97 N17 C101 C100 -2(3)
C97 N17 C101 C105 -179(2)
C97 C98 C99 C100 2(5)
C98 C99 C100 C101 -2(5)
C98 C99 C100 C102 -175(3)
C99 C100 C101 N17 2(4)
C99 C100 C101 C105 179(3)
C99 C100 C102 C103 176(3)
C100 C101 C105 N18 -176(2)
C100 C101 C105 C104 11(4)
C100 C102 C103 C104 -3(5)
C101 N17 C97 C98 1(4)
C101 C100 C102 C103 3(5)
C102 C100 C101 N17 176(2)
C102 C100 C101 C105 -6(4)
C102 C103 C104 C105 7(5)
C102 C103 C104 C106 -180(3)
C103 C104 C105 N18 177(3)
C103 C104 C105 C101 -10(4)
C103 C104 C106 C107 -175(4)
C104 C106 C107 C108 1(7)
C105 N18 C108 C107 2(5)
C105 C104 C106 C107 -2(5)
C106 C104 C105 N18 3(4)
C106 C104 C105 C101 176(3)
C106 C107 C108 N18 -1(7)
C108 N18 C105 C101 -176(3)
C108 N18 C105 C104 -3(4)

loop_
_platon_squeeze_void_nr
_platon_squeeze_void_average_x
_platon_squeeze_void_average_y
_platon_squeeze_void_average_z
_platon_squeeze_void_volume
_platon_squeeze_void_count_electrons
_platon_squeeze_void_content
1 0.000 0.000 0.000 502 228 ' '
2 0.168 0.475 -0.029 39 11 ' '
3 0.832 0.525 0.029 38 10 ' '
4 0.482 0.223 0.015 9 3 ' '
5 0.722 0.702 0.019 8 2 ' '
6 0.375 0.613 0.077 7 3 ' '
7 0.949 0.593 0.100 13 4 ' '
8 0.231 0.700 0.211 9 2 ' '
9 1.000 0.500 0.500 502 227 ' '
10 0.769 0.200 0.288 9 2 ' '
11 0.053 0.090 0.402 14 5 ' '
12 0.625 0.113 0.423 7 3 ' '
13 0.170 0.024 0.472 38 10 ' '
14 0.278 0.202 0.481 8 3 ' '
15 0.518 0.723 0.485 9 4 ' '
16 0.832 0.975 0.529 38 10 ' '
17 0.482 0.277 0.515 9 4 ' '
18 0.722 0.798 0.519 8 2 ' '
19 0.375 0.887 0.577 7 3 ' '
20 0.949 0.907 0.600 13 4 ' '
21 0.231 0.800 0.711 9 2 ' '
22 0.769 0.300 0.788 9 2 ' '
23 0.051 0.407 0.900 13 5 ' '
24 0.625 0.387 0.923 7 3 ' '
25 0.278 0.298 0.981 8 3 ' '
26 0.518 0.777 0.985 9 4 ' '
